data_4131445
loop_
_publ_author_name
'Gropp, Cornelius'
'Husch, Tamara'
'Trapp, Nils'
'Reiher, Markus'
'Diederich, Fran\,cois'

_publ_section_title
;
 Dispersion and Halogen-Bonding Interactions: Binding of the Axial
 Conformers of Monohalo- and (+-)-trans-1,2-Dihalocyclohexanes in
 Enantiopure Alleno-Acetylenic Cages.
;
_journal_issue 35
_journal_name_full 'Journal of the American Chemical Society'
_journal_page_first 12190
_journal_page_last 12200
_journal_paper_doi 10.1021/jacs.7b05461
_journal_volume 139
_journal_year 2017
_chemical_absolute_configuration ad
_chemical_formula_moiety 'C128 H168 O12, C6 H11 F, C2 H3 N'
_chemical_formula_sum 'C136 H182 F N O12'
_chemical_formula_weight 2041.82
_space_group_crystal_system orthorhombic
_space_group_IT_number 19
_space_group_name_Hall 'P 2ac 2ab'
_space_group_name_H-M_alt 'P 21 21 21'
_atom_sites_solution_hydrogens mixed
_atom_sites_solution_primary direct
_audit_creation_date 2016-04-25
_audit_creation_method
;
Olex2 1.2
(compiled 2016.02.19 svn.r3266 for OlexSys, GUI svn.r5155)
;
_cell_angle_alpha 90
_cell_angle_beta 90
_cell_angle_gamma 90
_cell_formula_units_Z 4
_cell_length_a 15.4705(3)
_cell_length_b 18.2782(3)
_cell_length_c 46.1154(10)
_cell_measurement_reflns_used 9994
_cell_measurement_temperature 100.0(2)
_cell_measurement_theta_max 65.45
_cell_measurement_theta_min 3.01
_cell_volume 13040.2(4)
_computing_cell_refinement 'Bruker SAINT'
_computing_data_collection 'Bruker APEX2'
_computing_data_reduction 'Bruker SAINT'
_computing_molecular_graphics 'Olex2 (Dolomanov et al., 2009)'
_computing_publication_material 'Olex2 (Dolomanov et al., 2009)'
_computing_structure_refinement 'XL (Sheldrick, 2008)'
_computing_structure_solution 'XS (Sheldrick, 2008)'
_diffrn_ambient_temperature 100.0(2)
_diffrn_detector 'Bruker APEX2 area detector'
_diffrn_detector_area_resol_mean 8.33
_diffrn_detector_type 'CCD area detector'
_diffrn_measured_fraction_theta_full 0.994
_diffrn_measured_fraction_theta_max 0.994
_diffrn_measurement_device 'kappa-stage diffractometer'
_diffrn_measurement_device_type 'Bruker Apex2 Duo (Cu)'
_diffrn_measurement_method '\w and \f scans'
_diffrn_radiation_monochromator 'double mirror optics'
_diffrn_radiation_probe x-ray
_diffrn_radiation_type CuK\a
_diffrn_radiation_wavelength 1.54178
_diffrn_reflns_av_R_equivalents 0.0799
_diffrn_reflns_av_unetI/netI 0.0607
_diffrn_reflns_Laue_measured_fraction_full 0.994
_diffrn_reflns_Laue_measured_fraction_max 0.994
_diffrn_reflns_limit_h_max 18
_diffrn_reflns_limit_h_min -13
_diffrn_reflns_limit_k_max 17
_diffrn_reflns_limit_k_min -21
_diffrn_reflns_limit_l_max 53
_diffrn_reflns_limit_l_min -54
_diffrn_reflns_number 109894
_diffrn_reflns_point_group_measured_fraction_full 0.990
_diffrn_reflns_point_group_measured_fraction_max 0.990
_diffrn_reflns_theta_full 66.979
_diffrn_reflns_theta_max 66.979
_diffrn_reflns_theta_min 3.013
_diffrn_source 'microfocus sealed X-ray tube'
_diffrn_source_type 'Incoatec I\ms'
_diffrn_standards_number 0
_exptl_absorpt_coefficient_mu 0.511
_exptl_absorpt_correction_T_max 0.7051
_exptl_absorpt_correction_T_min 0.5509
_exptl_absorpt_correction_type multi-scan
_exptl_absorpt_process_details
;
SADABS-2014/5 (Bruker,2014/5) was used for absorption correction.
wR2(int) was 0.0915 before and 0.0746 after correction.
The Ratio of minimum to maximum transmission is 0.7813.
The \l/2 correction factor is 0.00150.
;
_exptl_crystal_colour 'clear colourless'
_exptl_crystal_colour_lustre clear
_exptl_crystal_colour_primary colourless
_exptl_crystal_density_diffrn 1.040
_exptl_crystal_description plate
_exptl_crystal_F_000 4440
_exptl_crystal_size_max 0.18
_exptl_crystal_size_mid 0.14
_exptl_crystal_size_min 0.04
_refine_diff_density_max 0.682
_refine_diff_density_min -0.445
_refine_diff_density_rms 0.050
_refine_ls_abs_structure_details
;
 Flack x determined using 6953 quotients [(I+)-(I-)]/[(I+)+(I-)]
 (Parsons, Flack and Wagner, Acta Cryst. B69 (2013) 249-259).
;
_refine_ls_abs_structure_Flack 0.03(8)
_refine_ls_extinction_method none
_refine_ls_goodness_of_fit_ref 1.375
_refine_ls_hydrogen_treatment mixed
_refine_ls_matrix_type full
_refine_ls_number_parameters 1538
_refine_ls_number_reflns 23014
_refine_ls_number_restraints 546
_refine_ls_restrained_S_all 1.444
_refine_ls_R_factor_all 0.0865
_refine_ls_R_factor_gt 0.0692
_refine_ls_shift/su_max 0.001
_refine_ls_shift/su_mean 0.000
_refine_ls_structure_factor_coef Fsqd
_refine_ls_weighting_details 'w=1/[\s^2^(Fo^2^)+(0.0810P)^2^] where P=(Fo^2^+2Fc^2^)/3'
_refine_ls_weighting_scheme calc
_refine_ls_wR_factor_gt 0.1721
_refine_ls_wR_factor_ref 0.1812
_reflns_Friedel_coverage 0.834
_reflns_Friedel_fraction_full 0.986
_reflns_Friedel_fraction_max 0.986
_reflns_number_gt 18811
_reflns_number_total 23014
_reflns_threshold_expression 'I > 2\s(I)'
_cod_data_source_file ja7b05461_si_007.cif
_cod_data_source_block cu_d160815_19_1_0m
_cod_database_code 4131445
_shelx_space_group_comment
;
The symmetry employed for this shelxl refinement is uniquely defined
by the following loop, which should always be used as a source of
symmetry information in preference to the above space-group names.
They are only intended as comments.
;
_shelx_estimated_absorpt_t_max 0.980
_shelx_estimated_absorpt_t_min 0.914
_olex2_refinement_description
;
1. Fixed Uiso
 At 1.2 times of:
  All C(H) groups, All C(H,H) groups, All C(H,H,H,H) groups
 At 1.5 times of:
  All C(H,H,H) groups, All O(H) groups
2. Restrained distances
 O4-H4 = O3-H3 = O2-H2 = O1-H1
 0.91 with sigma of 0.02
 C2C-C1C \\sim C3C-C1C \\sim C4D-C2D \\sim C3D-C2D
 with sigma of 0.02
 F1C-C5C \\sim F1D-C1D
 with sigma of 0.02
 C22A-C21A \\sim C21A-C20B \\sim C21A-C20A \\sim C20A-C19A \\sim C20B-C19B
\\sim C11A-C10A \\sim C9A-
 C10A \\sim C9B-C10A \\sim C9A-C8A \\sim C9B-C8B \\sim C8A-C7A \\sim C8B-C7B
\\sim C17A-C16A \\sim C16A-
 C15B \\sim C16A-C15A \\sim C15B-C14B \\sim C15A-C14A \\sim C14A-C13A \\sim
C14B-C13B
 with sigma of 0.02
3. Rigid bond restraints
 F1C, C1C, C2C, C3C, C4C, C5C, C6C, F1D, C1D, C2D, C3D, C4D, C5D, C6D
 with sigma for 1-2 distances of 0.01 and sigma for 1-3 distances of 0.01
 C1A, C2A, C3A, C4A, C5A, C6A, C10A, C11A, C12A, C16A, C17A, C18A, C21A, C22A,
 C23A, C24A, C7A, C8A, C9A, C13A, C14A, C15A, C19A, C20A, C7B, C8B, C9B, C13B,
 C14B, C15B, C19B, C20B
 with sigma for 1-2 distances of 0.01 and sigma for 1-3 distances of 0.01
4. Uiso/Uaniso restraints and constraints
Uanis(C13A) \\sim Ueq, Uanis(C13B) \\sim Ueq, Uanis(C14B) \\sim Ueq,
Uanis(C14A) \\sim Ueq, Uanis(C15A) \\sim Ueq, Uanis(C15B) \\sim Ueq: with sigma
of 0.005 and sigma for terminal atoms of 0.01
5. Rigid body (RIGU) restrains
 F1C, C1C, C2C, C3C, C4C, C5C, C6C, F1D, C1D, C2D, C3D, C4D, C5D, C6D
 with sigma for 1-2 distances of 0.004 and sigma for 1-3 distances of 0.004
 C1A, C2A, C3A, C4A, C5A, C6A, C10A, C11A, C12A, C16A, C17A, C18A, C21A, C22A,
 C23A, C24A, C7A, C8A, C9A, C13A, C14A, C15A, C19A, C20A, C7B, C8B, C9B, C13B,
 C14B, C15B, C19B, C20B
 with sigma for 1-2 distances of 0.004 and sigma for 1-3 distances of 0.004
6. Others
 Sof(H10I)=Sof(H10J)=Sof(H21C)=Sof(H21D)=Sof(C7B)=Sof(H7BA)=Sof(H7BB)=
 Sof(H7BC)=Sof(C8B)=Sof(H8BA)=Sof(H8BB)=Sof(C9B)=Sof(H9BA)=Sof(H9BB)=Sof(C19B)=
 Sof(H19D)=Sof(H19E)=Sof(H19F)=Sof(C20B)=Sof(H20E)=Sof(H20F)=Sof(F1D)=Sof(C1D)=
 Sof(H1D)=Sof(C2D)=Sof(H2DA)=Sof(H2DB)=Sof(C3D)=Sof(H3DA)=Sof(H3DB)=Sof(C4D)=
 Sof(H4DA)=Sof(H4DB)=Sof(C5D)=Sof(H5DA)=Sof(H5DB)=Sof(C6D)=Sof(H6DA)=Sof(H6DB)=
 1-FVAR(1)
 Sof(H10G)=Sof(H10H)=Sof(H21A)=Sof(H21B)=Sof(C7A)=Sof(H7AA)=Sof(H7AB)=
 Sof(H7AC)=Sof(C8A)=Sof(H8AA)=Sof(H8AB)=Sof(C9A)=Sof(H9AA)=Sof(H9AB)=Sof(C19A)=
 Sof(H19A)=Sof(H19B)=Sof(H19C)=Sof(C20A)=Sof(H20C)=Sof(H20D)=Sof(F1C)=Sof(C1C)=
 Sof(H1CA)=Sof(H1CB)=Sof(C2C)=Sof(H2CA)=Sof(H2CB)=Sof(C3C)=Sof(H3CA)=Sof(H3CB)=
 Sof(C4C)=Sof(H4CA)=Sof(H4CB)=Sof(C5C)=Sof(H5C)=Sof(C6C)=Sof(H6CA)=Sof(H6CB)=
 FVAR(1)
 Sof(H16C)=Sof(H16D)=Sof(C13B)=Sof(H13D)=Sof(H13E)=Sof(H13F)=Sof(C14B)=
 Sof(H14C)=Sof(H14D)=Sof(C15B)=Sof(H15C)=Sof(H15D)=1-FVAR(2)
 Sof(H16A)=Sof(H16B)=Sof(C13A)=Sof(H13A)=Sof(H13B)=Sof(H13C)=Sof(C14A)=
 Sof(H14A)=Sof(H14B)=Sof(C15A)=Sof(H15A)=Sof(H15B)=FVAR(2)
7.a Ternary CH refined with riding coordinates:
 C1(H1A), C5(H5), C9(H9), C13(H13), C5C(H5C), C1D(H1D)
7.b Secondary CH2 refined with riding coordinates:
 C20(H20A,H20B), C24(H24A,H24B), C28(H28A,H28B), C32(H32A,H32B), C2A(H2AA,
 H2AB), C3A(H3AA,H3AB), C4A(H4AA,H4AB), C5A(H5AA,H5AB), C6A(H6AA,H6AB),
 C10A(H10G,H10H), C10A(H10I,H10J), C11A(H11A,H11B), C12A(H12A,H12B), C16A(H16A,
 H16B), C16A(H16C,H16D), C17A(H17A,H17B), C18A(H18A,H18B), C21A(H21A,H21B),
 C21A(H21C,H21D), C22A(H22A,H22B), C23A(H23A,H23B), C24A(H24C,H24D), C8A(H8AA,
 H8AB), C9A(H9AA,H9AB), C14A(H14A,H14B), C15A(H15A,H15B), C20A(H20C,H20D),
 C8B(H8BA,H8BB), C9B(H9BA,H9BB), C14B(H14C,H14D), C15B(H15C,H15D), C20B(H20E,
 H20F), C1C(H1CA,H1CB), C2C(H2CA,H2CB), C3C(H3CA,H3CB), C4C(H4CA,H4CB),
 C6C(H6CA,H6CB), C2D(H2DA,H2DB), C3D(H3DA,H3DB), C4D(H4DA,H4DB), C5D(H5DA,H5DB),
  C6D(H6DA,H6DB)
7.c Me refined with riding coordinates:
 C13A(H13A,H13B,H13C), C13B(H13D,H13E,H13F)
7.d Aromatic/amide H refined with riding coordinates:
 C3(H3A), C7(H7), C11(H11), C15(H15)
7.e Idealised Me refined as rotating group:
 C37(H37A,H37B,H37C), C38(H38A,H38B,H38C), C39(H39A,H39B,H39C), C43(H43A,H43B,
 H43C), C44(H44A,H44B,H44C), C45(H45A,H45B,H45C), C49(H49A,H49B,H49C), C50(H50A,
 H50B,H50C), C55(H55A,H55B,H55C), C56(H56A,H56B,H56C), C57(H57A,H57B,H57C),
 C61(H61A,H61B,H61C), C62(H62A,H62B,H62C), C63(H63A,H63B,H63C), C67(H67A,H67B,
 H67C), C68(H68A,H68B,H68C), C73(H73A,H73B,H73C), C74(H74A,H74B,H74C), C75(H75A,
 H75B,H75C), C79(H79A,H79B,H79C), C80(H80A,H80B,H80C), C81(H81A,H81B,H81C),
 C85(H85A,H85B,H85C), C86(H86A,H86B,H86C), C91(H91A,H91B,H91C), C92(H92A,H92B,
 H92C), C93(H93A,H93B,H93C), C97(H97A,H97B,H97C), C98(H98A,H98B,H98C), C99(H99A,
 H99B,H99C), C103(H10A,H10B,H10C), C104(H10D,H10E,H10F), C1A(H1AA,H1AB,H1AC),
 C7A(H7AA,H7AB,H7AC), C19A(H19A,H19B,H19C), C7B(H7BA,H7BB,H7BC), C19B(H19D,H19E,
 H19F), C105(H10K,H10L,H10M)
;
_shelx_shelxl_version_number 2014/7
_olex2_date_sample_data_collection 2016-04-22
_olex2_date_sample_submission 2016-04-22
_olex2_submission_original_sample_id d160815_19_1
_olex2_submission_special_instructions 'No special instructions were received'

loop_
_space_group_symop_operation_xyz
'x, y, z'
'-x+1/2, -y, z+1/2'
'-x, y+1/2, -z+1/2'
'x+1/2, -y+1/2, -z'

loop_
_atom_site_label
_atom_site_type_symbol
_atom_site_fract_x
_atom_site_fract_y
_atom_site_fract_z
_atom_site_U_iso_or_equiv
_atom_site_adp_type
_atom_site_occupancy
_atom_site_site_symmetry_order
_atom_site_calc_flag
_atom_site_refinement_flags_posn
_atom_site_refinement_flags_adp
_atom_site_refinement_flags_occupancy
_atom_site_disorder_assembly
_atom_site_disorder_group
O1 O 0.6913(2) 0.5469(2) 0.52131(10) 0.0569(10) Uani 1 1 d D . . . .
H1 H 0.673(5) 0.500(2) 0.5168(16) 0.085 Uiso 1 1 d DR . . . .
O2 O 0.6672(2) 0.39985(19) 0.52622(9) 0.0503(9) Uani 1 1 d D . . . .
H2 H 0.723(2) 0.392(4) 0.5333(15) 0.076 Uiso 1 1 d DR . . . .
O3 O 0.8207(2) 0.3777(2) 0.55436(8) 0.0462(8) Uani 1 1 d D . . . .
H3 H 0.836(5) 0.4252(19) 0.5503(15) 0.069 Uiso 1 1 d DR . . . .
O4 O 0.8556(2) 0.5265(2) 0.54152(9) 0.0515(9) Uani 1 1 d D . . . .
H4 H 0.799(2) 0.535(4) 0.5367(15) 0.077 Uiso 1 1 d DR . . . .
O5 O 0.71861(19) 0.67731(16) 0.70344(7) 0.0348(7) Uani 1 1 d . . . . .
O6 O 0.81999(19) 0.58894(17) 0.71900(7) 0.0362(7) Uani 1 1 d . . . . .
O7 O 0.8207(2) 0.32837(17) 0.72299(8) 0.0388(8) Uani 1 1 d . . . . .
O8 O 0.7204(2) 0.23907(17) 0.70817(7) 0.0371(7) Uani 1 1 d . . . . .
O9 O 0.4414(2) 0.23975(17) 0.66506(7) 0.0378(7) Uani 1 1 d . . . . .
O10 O 0.3421(2) 0.32862(16) 0.64941(7) 0.0354(7) Uani 1 1 d . . . . .
O11 O 0.33381(18) 0.58876(16) 0.65113(7) 0.0317(7) Uani 1 1 d . . . . .
O12 O 0.4345(2) 0.67780(16) 0.66486(7) 0.0317(7) Uani 1 1 d . . . . .
C1 C 0.6668(3) 0.3210(2) 0.75763(11) 0.0348(10) Uani 1 1 d . . . . .
H1A H 0.7138 0.2834 0.7579 0.042 Uiso 1 1 calc R . . . .
C2 C 0.6041(3) 0.2988(2) 0.73375(11) 0.0335(10) Uani 1 1 d . . . . .
C3 C 0.5162(3) 0.3151(2) 0.73432(10) 0.0311(10) Uani 1 1 d . . . . .
H3A H 0.4938 0.3394 0.7509 0.037 Uiso 1 1 calc R . . . .
C4 C 0.4590(3) 0.2977(2) 0.71192(10) 0.0316(10) Uani 1 1 d . . . . .
C5 C 0.3651(3) 0.3177(2) 0.71133(11) 0.0354(10) Uani 1 1 d . . . . .
H5 H 0.3356 0.2802 0.6990 0.042 Uiso 1 1 calc R . . . .
C6 C 0.3558(3) 0.3909(2) 0.69545(10) 0.0311(10) Uani 1 1 d . . . . .
C7 C 0.3609(3) 0.4568(2) 0.71017(10) 0.0296(9) Uani 1 1 d . . . . .
H7 H 0.3692 0.4558 0.7306 0.036 Uiso 1 1 calc R . . . .
C8 C 0.3545(3) 0.5246(2) 0.69644(10) 0.0282(9) Uani 1 1 d . . . . .
C9 C 0.3638(3) 0.5969(2) 0.71291(10) 0.0293(9) Uani 1 1 d . . . . .
H9 H 0.3297 0.6347 0.7022 0.035 Uiso 1 1 calc R . . . .
C10 C 0.4585(3) 0.6189(2) 0.71137(10) 0.0288(9) Uani 1 1 d . . . . .
C11 C 0.5177(3) 0.6032(2) 0.73328(10) 0.0282(9) Uani 1 1 d . . . . .
H11 H 0.4973 0.5793 0.7502 0.034 Uiso 1 1 calc R . . . .
C12 C 0.6044(3) 0.6207(2) 0.73160(10) 0.0298(9) Uani 1 1 d . . . . .
C13 C 0.6689(3) 0.6000(2) 0.75508(10) 0.0307(9) Uani 1 1 d . . . . .
H13 H 0.7163 0.6372 0.7544 0.037 Uiso 1 1 calc R . . . .
C14 C 0.7091(3) 0.5268(2) 0.74658(10) 0.0296(9) Uani 1 1 d . . . . .
C15 C 0.6737(3) 0.4609(2) 0.75583(10) 0.0314(9) Uani 1 1 d . . . . .
H15 H 0.6237 0.4621 0.7678 0.038 Uiso 1 1 calc R . . . .
C16 C 0.7085(3) 0.3932(2) 0.74827(10) 0.0318(10) Uani 1 1 d . . . . .
C17 C 0.7808(3) 0.3935(2) 0.73062(11) 0.0353(10) Uani 1 1 d . . . . .
C18 C 0.8180(3) 0.4587(3) 0.72015(10) 0.0352(10) Uani 1 1 d . . . . .
C19 C 0.7802(3) 0.5247(2) 0.72867(10) 0.0325(10) Uani 1 1 d . . . . .
C20 C 0.7801(3) 0.6234(3) 0.69509(11) 0.0378(11) Uani 1 1 d . . . . .
H20A H 0.7509 0.5859 0.6831 0.045 Uiso 1 1 calc R . . . .
H20B H 0.8252 0.6468 0.6830 0.045 Uiso 1 1 calc R . . . .
C21 C 0.6341(3) 0.6545(2) 0.70616(10) 0.0315(10) Uani 1 1 d . . . . .
C22 C 0.5768(3) 0.6715(2) 0.68346(10) 0.0307(10) Uani 1 1 d . . . . .
C23 C 0.4899(3) 0.6546(2) 0.68666(10) 0.0281(9) Uani 1 1 d . . . . .
C24 C 0.4101(3) 0.6261(2) 0.64346(10) 0.0322(10) Uani 1 1 d . . . . .
H24A H 0.4012 0.6515 0.6247 0.039 Uiso 1 1 calc R . . . .
H24B H 0.4574 0.5902 0.6408 0.039 Uiso 1 1 calc R . . . .
C25 C 0.3447(3) 0.5236(2) 0.66633(10) 0.0287(9) Uani 1 1 d . . . . .
C26 C 0.3429(2) 0.4587(3) 0.65055(9) 0.0305(9) Uani 1 1 d . . . . .
C27 C 0.3482(3) 0.3929(2) 0.66552(10) 0.0302(9) Uani 1 1 d . . . . .
C28 C 0.4210(3) 0.2924(3) 0.64360(11) 0.0380(11) Uani 1 1 d . . . . .
H28A H 0.4681 0.3289 0.6426 0.046 Uiso 1 1 calc R . . . .
H28B H 0.4172 0.2679 0.6245 0.046 Uiso 1 1 calc R . . . .
C29 C 0.4949(3) 0.2623(2) 0.68768(10) 0.0339(10) Uani 1 1 d . . . . .
C30 C 0.5811(3) 0.2447(2) 0.68613(11) 0.0360(11) Uani 1 1 d . . . . .
C31 C 0.6357(3) 0.2624(2) 0.70940(11) 0.0320(10) Uani 1 1 d . . . . .
C32 C 0.7840(3) 0.2897(3) 0.69916(11) 0.0396(11) Uani 1 1 d . . . . .
H32A H 0.7576 0.3252 0.6855 0.047 Uiso 1 1 calc R . . . .
H32B H 0.8303 0.2634 0.6887 0.047 Uiso 1 1 calc R . . . .
C33 C 0.6156(3) 0.2089(3) 0.66115(12) 0.0385(11) Uani 1 1 d . . . . .
C34 C 0.6411(3) 0.1806(3) 0.63944(11) 0.0404(11) Uani 1 1 d . . . . .
C35 C 0.6760(3) 0.1454(3) 0.61382(12) 0.0409(11) Uani 1 1 d . . . . .
C36 C 0.7542(3) 0.0957(3) 0.61851(12) 0.0430(12) Uani 1 1 d . . . . .
C37 C 0.7804(4) 0.0609(3) 0.58974(13) 0.0504(13) Uani 1 1 d . . . . .
H37A H 0.7333 0.0299 0.5826 0.076 Uiso 1 1 calc GR . . . .
H37B H 0.8324 0.0311 0.5926 0.076 Uiso 1 1 calc GR . . . .
H37C H 0.7925 0.0994 0.5755 0.076 Uiso 1 1 calc GR . . . .
C38 C 0.8283(4) 0.1412(3) 0.63061(14) 0.0525(14) Uani 1 1 d . . . . .
H38A H 0.8446 0.1787 0.6165 0.079 Uiso 1 1 calc GR . . . .
H38B H 0.8780 0.1094 0.6345 0.079 Uiso 1 1 calc GR . . . .
H38C H 0.8100 0.1647 0.6487 0.079 Uiso 1 1 calc GR . . . .
C39 C 0.7285(4) 0.0361(3) 0.64009(12) 0.0489(12) Uani 1 1 d . . . . .
H39A H 0.7090 0.0588 0.6582 0.073 Uiso 1 1 calc GR . . . .
H39B H 0.7785 0.0047 0.6440 0.073 Uiso 1 1 calc GR . . . .
H39C H 0.6816 0.0066 0.6319 0.073 Uiso 1 1 calc GR . . . .
C40 C 0.6378(3) 0.1567(2) 0.58916(11) 0.0401(11) Uani 1 1 d . . . . .
C41 C 0.5925(3) 0.1644(3) 0.56502(11) 0.0398(11) Uani 1 1 d . . . . .
C42 C 0.5233(3) 0.1093(3) 0.55638(13) 0.0450(12) Uani 1 1 d . . . . .
C43 C 0.5117(4) 0.0511(3) 0.58008(15) 0.0597(15) Uani 1 1 d . . . . .
H43A H 0.5672 0.0268 0.5837 0.090 Uiso 1 1 calc GR . . . .
H43B H 0.4691 0.0148 0.5737 0.090 Uiso 1 1 calc GR . . . .
H43C H 0.4916 0.0745 0.5980 0.090 Uiso 1 1 calc GR . . . .
C44 C 0.5514(4) 0.0730(3) 0.52797(15) 0.0596(16) Uani 1 1 d . . . . .
H44A H 0.5587 0.1105 0.5130 0.089 Uiso 1 1 calc GR . . . .
H44B H 0.5072 0.0379 0.5218 0.089 Uiso 1 1 calc GR . . . .
H44C H 0.6064 0.0474 0.5310 0.089 Uiso 1 1 calc GR . . . .
C45 C 0.4367(4) 0.1506(3) 0.55231(13) 0.0490(13) Uani 1 1 d . . . . .
H45A H 0.4183 0.1713 0.5709 0.073 Uiso 1 1 calc GR . . . .
H45B H 0.3925 0.1165 0.5453 0.073 Uiso 1 1 calc GR . . . .
H45C H 0.4444 0.1901 0.5382 0.073 Uiso 1 1 calc GR . . . .
C46 C 0.6072(3) 0.2254(3) 0.54585(12) 0.0408(11) Uani 1 1 d . . . . .
C47 C 0.6142(3) 0.2771(3) 0.53036(11) 0.0388(11) Uani 1 1 d . . . . .
C48 C 0.6232(3) 0.3420(3) 0.51099(12) 0.0432(12) Uani 1 1 d . . . . .
C49 C 0.6735(4) 0.3225(4) 0.48383(14) 0.0594(15) Uani 1 1 d . . . . .
H49A H 0.6742 0.3646 0.4706 0.089 Uiso 1 1 calc GR . . . .
H49B H 0.6460 0.2808 0.4742 0.089 Uiso 1 1 calc GR . . . .
H49C H 0.7330 0.3096 0.4891 0.089 Uiso 1 1 calc GR . . . .
C50 C 0.5344(3) 0.3728(3) 0.50392(14) 0.0501(13) Uani 1 1 d . . . . .
H50A H 0.5057 0.3880 0.5219 0.075 Uiso 1 1 calc GR . . . .
H50B H 0.4996 0.3352 0.4943 0.075 Uiso 1 1 calc GR . . . .
H50C H 0.5406 0.4152 0.4911 0.075 Uiso 1 1 calc GR . . . .
C51 C 0.3365(2) 0.4606(3) 0.61946(10) 0.0320(9) Uani 1 1 d . . . . .
C52 C 0.3316(3) 0.4617(3) 0.59341(10) 0.0320(9) Uani 1 1 d . . . . .
C53 C 0.3260(2) 0.4608(3) 0.56235(9) 0.0312(9) Uani 1 1 d . . . . .
C54 C 0.2813(3) 0.3950(3) 0.54821(11) 0.0365(11) Uani 1 1 d . . . . .
C55 C 0.3242(3) 0.3241(3) 0.55937(12) 0.0432(12) Uani 1 1 d . . . . .
H55A H 0.3847 0.3229 0.5531 0.065 Uiso 1 1 calc GR . . . .
H55B H 0.2936 0.2816 0.5515 0.065 Uiso 1 1 calc GR . . . .
H55C H 0.3215 0.3229 0.5806 0.065 Uiso 1 1 calc GR . . . .
C56 C 0.1860(3) 0.3962(3) 0.55698(12) 0.0423(12) Uani 1 1 d . . . . .
H56A H 0.1814 0.3981 0.5782 0.063 Uiso 1 1 calc GR . . . .
H56B H 0.1574 0.3519 0.5498 0.063 Uiso 1 1 calc GR . . . .
H56C H 0.1580 0.4394 0.5486 0.063 Uiso 1 1 calc GR . . . .
C57 C 0.2876(3) 0.3991(3) 0.51516(11) 0.0461(12) Uani 1 1 d . . . . .
H57A H 0.2573 0.4429 0.5083 0.069 Uiso 1 1 calc GR . . . .
H57B H 0.2610 0.3555 0.5066 0.069 Uiso 1 1 calc GR . . . .
H57C H 0.3485 0.4016 0.5094 0.069 Uiso 1 1 calc GR . . . .
C58 C 0.3558(3) 0.5161(3) 0.54758(10) 0.0336(10) Uani 1 1 d . . . . .
C59 C 0.3818(3) 0.5725(3) 0.53216(11) 0.0364(10) Uani 1 1 d . . . . .
C60 C 0.3213(3) 0.6349(3) 0.52319(13) 0.0466(13) Uani 1 1 d . . . . .
C61 C 0.2293(3) 0.6201(4) 0.53393(15) 0.0595(16) Uani 1 1 d . . . . .
H61A H 0.2095 0.5727 0.5265 0.089 Uiso 1 1 calc GR . . . .
H61B H 0.1907 0.6588 0.5270 0.089 Uiso 1 1 calc GR . . . .
H61C H 0.2288 0.6193 0.5552 0.089 Uiso 1 1 calc GR . . . .
C62 C 0.3542(4) 0.7068(3) 0.53550(16) 0.0623(17) Uani 1 1 d . . . . .
H62A H 0.3557 0.7038 0.5567 0.093 Uiso 1 1 calc GR . . . .
H62B H 0.3155 0.7466 0.5296 0.093 Uiso 1 1 calc GR . . . .
H62C H 0.4125 0.7163 0.5282 0.093 Uiso 1 1 calc GR . . . .
C63 C 0.3203(4) 0.6399(4) 0.49009(14) 0.0704(19) Uani 1 1 d . . . . .
H63A H 0.3793 0.6476 0.4830 0.106 Uiso 1 1 calc GR . . . .
H63B H 0.2837 0.6810 0.4841 0.106 Uiso 1 1 calc GR . . . .
H63C H 0.2972 0.5943 0.4820 0.106 Uiso 1 1 calc GR . . . .
C64 C 0.4713(3) 0.5776(3) 0.52293(11) 0.0383(11) Uani 1 1 d . . . . .
C65 C 0.5443(3) 0.5845(3) 0.51582(12) 0.0401(11) Uani 1 1 d . . . . .
C66 C 0.6352(3) 0.5949(3) 0.50586(13) 0.0472(13) Uani 1 1 d . . . . .
C67 C 0.6401(4) 0.5790(5) 0.47373(17) 0.083(2) Uani 1 1 d . . . . .
H67A H 0.7000 0.5844 0.4671 0.125 Uiso 1 1 calc GR . . . .
H67B H 0.6030 0.6133 0.4632 0.125 Uiso 1 1 calc GR . . . .
H67C H 0.6206 0.5288 0.4701 0.125 Uiso 1 1 calc GR . . . .
C68 C 0.6648(4) 0.6712(3) 0.51332(19) 0.072(2) Uani 1 1 d . . . . .
H68A H 0.6603 0.6787 0.5343 0.109 Uiso 1 1 calc GR . . . .
H68B H 0.6283 0.7069 0.5032 0.109 Uiso 1 1 calc GR . . . .
H68C H 0.7251 0.6775 0.5073 0.109 Uiso 1 1 calc GR . . . .
C69 C 0.6074(3) 0.7061(2) 0.65749(11) 0.0343(10) Uani 1 1 d . . . . .
C70 C 0.6334(3) 0.7330(3) 0.63557(12) 0.0378(11) Uani 1 1 d . . . . .
C71 C 0.6611(3) 0.7682(3) 0.60938(11) 0.0366(11) Uani 1 1 d . . . . .
C72 C 0.5937(3) 0.8116(3) 0.59200(12) 0.0455(13) Uani 1 1 d . . . . .
C73 C 0.5512(4) 0.8683(4) 0.61136(15) 0.0640(17) Uani 1 1 d . . . . .
H73A H 0.5262 0.8441 0.6284 0.096 Uiso 1 1 calc GR . . . .
H73B H 0.5054 0.8934 0.6006 0.096 Uiso 1 1 calc GR . . . .
H73C H 0.5945 0.9041 0.6177 0.096 Uiso 1 1 calc GR . . . .
C74 C 0.5225(4) 0.7592(4) 0.58180(16) 0.0682(19) Uani 1 1 d . . . . .
H74A H 0.5472 0.7232 0.5684 0.102 Uiso 1 1 calc GR . . . .
H74B H 0.4771 0.7870 0.5719 0.102 Uiso 1 1 calc GR . . . .
H74C H 0.4979 0.7337 0.5986 0.102 Uiso 1 1 calc GR . . . .
C75 C 0.6347(4) 0.8493(3) 0.56601(13) 0.0517(14) Uani 1 1 d . . . . .
H75A H 0.6798 0.8830 0.5727 0.078 Uiso 1 1 calc GR . . . .
H75B H 0.5905 0.8768 0.5554 0.078 Uiso 1 1 calc GR . . . .
H75C H 0.6604 0.8126 0.5532 0.078 Uiso 1 1 calc GR . . . .
C76 C 0.7425(3) 0.7611(3) 0.60152(11) 0.0379(11) Uani 1 1 d . . . . .
C77 C 0.8253(3) 0.7544(3) 0.59517(11) 0.0375(11) Uani 1 1 d . . . . .
C78 C 0.8943(3) 0.8073(3) 0.60698(11) 0.0396(11) Uani 1 1 d . . . . .
C79 C 0.8523(4) 0.8629(3) 0.62747(14) 0.0546(14) Uani 1 1 d . . . . .
H79A H 0.8053 0.8882 0.6173 0.082 Uiso 1 1 calc GR . . . .
H79B H 0.8957 0.8987 0.6337 0.082 Uiso 1 1 calc GR . . . .
H79C H 0.8291 0.8374 0.6445 0.082 Uiso 1 1 calc GR . . . .
C80 C 0.9357(4) 0.8474(3) 0.58196(14) 0.0519(14) Uani 1 1 d . . . . .
H80A H 0.9616 0.8120 0.5686 0.078 Uiso 1 1 calc GR . . . .
H80B H 0.9807 0.8803 0.5893 0.078 Uiso 1 1 calc GR . . . .
H80C H 0.8917 0.8761 0.5717 0.078 Uiso 1 1 calc GR . . . .
C81 C 0.9620(4) 0.7632(3) 0.62351(14) 0.0576(15) Uani 1 1 d . . . . .
H81A H 0.9343 0.7374 0.6396 0.086 Uiso 1 1 calc GR . . . .
H81B H 1.0064 0.7963 0.6311 0.086 Uiso 1 1 calc GR . . . .
H81C H 0.9888 0.7276 0.6104 0.086 Uiso 1 1 calc GR . . . .
C82 C 0.8528(3) 0.6950(3) 0.57678(11) 0.0385(11) Uani 1 1 d . . . . .
C83 C 0.8794(3) 0.6449(3) 0.56246(12) 0.0432(12) Uani 1 1 d . . . . .
C84 C 0.9164(3) 0.5854(3) 0.54435(13) 0.0456(13) Uani 1 1 d . . . . .
C85 C 0.9389(5) 0.6159(4) 0.51469(15) 0.0659(17) Uani 1 1 d . . . . .
H85A H 0.9642 0.5772 0.5027 0.099 Uiso 1 1 calc GR . . . .
H85B H 0.9807 0.6559 0.5169 0.099 Uiso 1 1 calc GR . . . .
H85C H 0.8864 0.6345 0.5054 0.099 Uiso 1 1 calc GR . . . .
C86 C 0.9938(4) 0.5534(4) 0.55933(16) 0.0635(17) Uani 1 1 d . . . . .
H86A H 0.9778 0.5384 0.5790 0.095 Uiso 1 1 calc GR . . . .
H86B H 1.0398 0.5902 0.5603 0.095 Uiso 1 1 calc GR . . . .
H86C H 1.0144 0.5107 0.5484 0.095 Uiso 1 1 calc GR . . . .
C87 C 0.8882(3) 0.4566(3) 0.70041(11) 0.0373(10) Uani 1 1 d . . . . .
C88 C 0.9439(3) 0.4546(3) 0.68251(11) 0.0389(10) Uani 1 1 d . . . . .
C89 C 1.0096(3) 0.4536(3) 0.66057(11) 0.0396(11) Uani 1 1 d . . . . .
C90 C 1.0662(3) 0.5218(3) 0.65685(12) 0.0443(12) Uani 1 1 d . . . . .
C91 C 1.0084(4) 0.5892(4) 0.65266(15) 0.0589(16) Uani 1 1 d . . . . .
H91A H 0.9707 0.5816 0.6359 0.088 Uiso 1 1 calc GR . . . .
H91B H 1.0446 0.6324 0.6494 0.088 Uiso 1 1 calc GR . . . .
H91C H 0.9730 0.5966 0.6700 0.088 Uiso 1 1 calc GR . . . .
C92 C 1.1258(3) 0.5132(4) 0.63102(13) 0.0525(14) Uani 1 1 d . . . . .
H92A H 1.1567 0.4665 0.6325 0.079 Uiso 1 1 calc GR . . . .
H92B H 1.1676 0.5535 0.6307 0.079 Uiso 1 1 calc GR . . . .
H92C H 1.0917 0.5139 0.6131 0.079 Uiso 1 1 calc GR . . . .
C93 C 1.1197(3) 0.5320(3) 0.68426(13) 0.0511(13) Uani 1 1 d . . . . .
H93A H 1.0813 0.5339 0.7011 0.077 Uiso 1 1 calc GR . . . .
H93B H 1.1524 0.5778 0.6829 0.077 Uiso 1 1 calc GR . . . .
H93C H 1.1599 0.4909 0.6864 0.077 Uiso 1 1 calc GR . . . .
C94 C 1.0195(3) 0.3934(3) 0.64514(11) 0.0393(11) Uani 1 1 d . . . . .
C95 C 1.0292(3) 0.3349(3) 0.62970(11) 0.0410(12) Uani 1 1 d . . . . .
C96 C 1.0883(3) 0.2708(3) 0.63841(12) 0.0430(12) Uani 1 1 d . . . . .
C97 C 1.0344(4) 0.2019(4) 0.64019(17) 0.0653(18) Uani 1 1 d . . . . .
H97A H 0.9909 0.2073 0.6555 0.098 Uiso 1 1 calc GR . . . .
H97B H 1.0719 0.1602 0.6447 0.098 Uiso 1 1 calc GR . . . .
H97C H 1.0056 0.1935 0.6216 0.098 Uiso 1 1 calc GR . . . .
C98 C 1.1292(4) 0.2861(4) 0.66811(13) 0.0545(14) Uani 1 1 d . . . . .
H98A H 1.1611 0.3324 0.6673 0.082 Uiso 1 1 calc GR . . . .
H98B H 1.1689 0.2463 0.6731 0.082 Uiso 1 1 calc GR . . . .
H98C H 1.0837 0.2894 0.6828 0.082 Uiso 1 1 calc GR . . . .
C99 C 1.1596(3) 0.2620(4) 0.61565(14) 0.0556(14) Uani 1 1 d . . . . .
H99A H 1.1334 0.2538 0.5966 0.083 Uiso 1 1 calc GR . . . .
H99B H 1.1961 0.2201 0.6207 0.083 Uiso 1 1 calc GR . . . .
H99C H 1.1949 0.3065 0.6151 0.083 Uiso 1 1 calc GR . . . .
C100 C 0.9796(3) 0.3292(3) 0.60332(12) 0.0407(11) Uani 1 1 d . . . . .
C101 C 0.9369(3) 0.3271(3) 0.58160(12) 0.0404(11) Uani 1 1 d . . . . .
C102 C 0.8873(3) 0.3231(3) 0.55455(11) 0.0376(11) Uani 1 1 d . . . . .
C103 C 0.8405(4) 0.2497(3) 0.55253(14) 0.0520(14) Uani 1 1 d . . . . .
H10A H 0.7988 0.2456 0.5685 0.078 Uiso 1 1 calc GR . . . .
H10B H 0.8827 0.2099 0.5539 0.078 Uiso 1 1 calc GR . . . .
H10C H 0.8100 0.2466 0.5340 0.078 Uiso 1 1 calc GR . . . .
C104 C 0.9471(4) 0.3349(4) 0.52911(13) 0.0586(15) Uani 1 1 d . . . . .
H10D H 0.9136 0.3343 0.5111 0.088 Uiso 1 1 calc GR . . . .
H10E H 0.9904 0.2957 0.5286 0.088 Uiso 1 1 calc GR . . . .
H10F H 0.9763 0.3822 0.5311 0.088 Uiso 1 1 calc GR . . . .
C1A C 0.7933(7) 0.5353(6) 0.9108(2) 0.115(3) Uani 1 1 d . U . . .
H1AA H 0.8278 0.4959 0.9022 0.173 Uiso 1 1 calc GR . . . .
H1AB H 0.7704 0.5192 0.9295 0.173 Uiso 1 1 calc GR . . . .
H1AC H 0.8298 0.5785 0.9136 0.173 Uiso 1 1 calc GR . . . .
C2A C 0.7177(6) 0.5546(5) 0.89036(15) 0.080(2) Uani 1 1 d . U . . .
H2AA H 0.6719 0.5171 0.8923 0.096 Uiso 1 1 calc R . . . .
H2AB H 0.6929 0.6023 0.8962 0.096 Uiso 1 1 calc R . . . .
C3A C 0.7453(4) 0.5585(3) 0.85972(14) 0.0600(15) Uani 1 1 d . U . . .
H3AA H 0.7711 0.5109 0.8542 0.072 Uiso 1 1 calc R . . . .
H3AB H 0.7910 0.5962 0.8579 0.072 Uiso 1 1 calc R . . . .
C4A C 0.6733(4) 0.5765(3) 0.83849(12) 0.0478(12) Uani 1 1 d . U . . .
H4AA H 0.6306 0.5362 0.8386 0.057 Uiso 1 1 calc R . . . .
H4AB H 0.6435 0.6215 0.8451 0.057 Uiso 1 1 calc R . . . .
C5A C 0.7043(3) 0.5878(3) 0.80811(11) 0.0419(11) Uani 1 1 d . U . . .
H5AA H 0.7380 0.5443 0.8022 0.050 Uiso 1 1 calc R . . . .
H5AB H 0.7440 0.6303 0.8079 0.050 Uiso 1 1 calc R . . . .
C6A C 0.6329(3) 0.6008(3) 0.78576(10) 0.0356(10) Uani 1 1 d . U . . .
H6AA H 0.5883 0.5622 0.7877 0.043 Uiso 1 1 calc R . . . .
H6AB H 0.6050 0.6486 0.7896 0.043 Uiso 1 1 calc R . . . .
C10A C 0.6662(5) 0.3383(4) 0.84135(13) 0.0711(19) Uani 1 1 d D U . . .
H10G H 0.6169 0.3053 0.8453 0.085 Uiso 0.584(8) 1 calc R . P A 1
H10H H 0.6478 0.3895 0.8448 0.085 Uiso 0.584(8) 1 calc R . P A 1
H10I H 0.6323 0.2935 0.8453 0.085 Uiso 0.416(8) 1 calc R . P A 2
H10J H 0.6234 0.3784 0.8400 0.085 Uiso 0.416(8) 1 calc R . P A 2
C11A C 0.6982(4) 0.3289(3) 0.81139(12) 0.0524(14) Uani 1 1 d D U . . .
H11A H 0.7339 0.2839 0.8107 0.063 Uiso 1 1 calc R . . . .
H11B H 0.7364 0.3707 0.8067 0.063 Uiso 1 1 calc R . . . .
C12A C 0.6286(3) 0.3234(3) 0.78800(10) 0.0372(10) Uani 1 1 d . U . . .
H12A H 0.5938 0.2787 0.7913 0.045 Uiso 1 1 calc R . . . .
H12B H 0.5894 0.3660 0.7896 0.045 Uiso 1 1 calc R . . . .
C16A C 0.1732(4) 0.3237(4) 0.76606(13) 0.0593(15) Uani 1 1 d D U . . .
H16A H 0.1747 0.3751 0.7729 0.071 Uiso 0.63(2) 1 calc R . P B 1
H16B H 0.2022 0.2930 0.7808 0.071 Uiso 0.63(2) 1 calc R . P B 1
H16C H 0.1970 0.3665 0.7766 0.071 Uiso 0.37(2) 1 calc R . P B 2
H16D H 0.1879 0.2799 0.7776 0.071 Uiso 0.37(2) 1 calc R . P B 2
C17A C 0.2210(4) 0.3179(3) 0.73789(13) 0.0533(14) Uani 1 1 d D U . . .
H17A H 0.2048 0.3600 0.7255 0.064 Uiso 1 1 calc R . . . .
H17B H 0.2022 0.2728 0.7278 0.064 Uiso 1 1 calc R . . . .
C18A C 0.3196(3) 0.3164(3) 0.74092(11) 0.0380(11) Uani 1 1 d . U . . .
H18A H 0.3368 0.2716 0.7515 0.046 Uiso 1 1 calc R . . . .
H18B H 0.3385 0.3591 0.7524 0.046 Uiso 1 1 calc R . . . .
C21A C 0.1038(4) 0.5528(4) 0.77821(18) 0.078(2) Uani 1 1 d D U . . .
H21A H 0.0877 0.5193 0.7622 0.094 Uiso 0.584(8) 1 calc R . P A 1
H21B H 0.0908 0.5275 0.7967 0.094 Uiso 0.584(8) 1 calc R . P A 1
H21C H 0.0766 0.5960 0.7691 0.094 Uiso 0.416(8) 1 calc R . P A 2
H21D H 0.0933 0.5114 0.7648 0.094 Uiso 0.416(8) 1 calc R . P A 2
C22A C 0.1995(4) 0.5669(3) 0.77671(13) 0.0486(13) Uani 1 1 d D U . . .
H22A H 0.2305 0.5245 0.7851 0.058 Uiso 1 1 calc R . . . .
H22B H 0.2134 0.6104 0.7886 0.058 Uiso 1 1 calc R . . . .
C23A C 0.2319(3) 0.5794(3) 0.74591(11) 0.0395(11) Uani 1 1 d . U . . .
H23A H 0.2008 0.6217 0.7375 0.047 Uiso 1 1 calc R . . . .
H23B H 0.2179 0.5359 0.7340 0.047 Uiso 1 1 calc R . . . .
C24A C 0.3289(3) 0.5937(2) 0.74425(10) 0.0313(9) Uani 1 1 d . U . . .
H24C H 0.3596 0.5545 0.7549 0.038 Uiso 1 1 calc R . . . .
H24D H 0.3418 0.6406 0.7541 0.038 Uiso 1 1 calc R . . . .
C7A C 0.7970(10) 0.3007(10) 0.9126(3) 0.070(4) Uani 0.584(8) 1 d D U P A 1
H7AA H 0.8104 0.2485 0.9107 0.105 Uiso 0.584(8) 1 calc GR . P A 1
H7AB H 0.7812 0.3116 0.9327 0.105 Uiso 0.584(8) 1 calc GR . P A 1
H7AC H 0.8477 0.3296 0.9071 0.105 Uiso 0.584(8) 1 calc GR . P A 1
C8A C 0.7221(7) 0.3197(7) 0.8928(2) 0.064(3) Uani 0.584(8) 1 d D U P A 1
H8AA H 0.6743 0.2847 0.8962 0.077 Uiso 0.584(8) 1 calc R . P A 1
H8AB H 0.7007 0.3692 0.8977 0.077 Uiso 0.584(8) 1 calc R . P A 1
C9A C 0.7468(7) 0.3178(8) 0.8611(2) 0.060(3) Uani 0.584(8) 1 d D U P A 1
H9AA H 0.7676 0.2682 0.8560 0.073 Uiso 0.584(8) 1 calc R . P A 1
H9AB H 0.7944 0.3528 0.8575 0.073 Uiso 0.584(8) 1 calc R . P A 1
C13A C -0.0586(10) 0.2734(12) 0.7889(3) 0.102(5) Uani 0.63(2) 1 d D U P B 1
H13A H -0.0964 0.2821 0.8056 0.153 Uiso 0.63(2) 1 calc R . P B 1
H13B H -0.0891 0.2865 0.7710 0.153 Uiso 0.63(2) 1 calc R . P B 1
H13C H -0.0425 0.2215 0.7882 0.153 Uiso 0.63(2) 1 calc R . P B 1
C14A C 0.0287(8) 0.3235(10) 0.7920(3) 0.082(4) Uani 0.63(2) 1 d D U P B 1
H14A H 0.0155 0.3764 0.7920 0.098 Uiso 0.63(2) 1 calc R . P B 1
H14B H 0.0626 0.3107 0.8095 0.098 Uiso 0.63(2) 1 calc R . P B 1
C15A C 0.0760(7) 0.2985(10) 0.7628(3) 0.073(3) Uani 0.63(2) 1 d D U P B 1
H15A H 0.0726 0.2447 0.7604 0.087 Uiso 0.63(2) 1 calc R . P B 1
H15B H 0.0490 0.3220 0.7457 0.087 Uiso 0.63(2) 1 calc R . P B 1
C19A C -0.0430(7) 0.5970(12) 0.7806(3) 0.109(6) Uani 0.584(8) 1 d D U P A 1
H19A H -0.0521 0.5460 0.7748 0.164 Uiso 0.584(8) 1 calc GR . P A 1
H19B H -0.0793 0.6291 0.7687 0.164 Uiso 0.584(8) 1 calc GR . P A 1
H19C H -0.0584 0.6031 0.8011 0.164 Uiso 0.584(8) 1 calc GR . P A 1
C20A C 0.0508(7) 0.6170(7) 0.7763(3) 0.081(4) Uani 0.584(8) 1 d D U P A 1
H20C H 0.0585 0.6403 0.7571 0.097 Uiso 0.584(8) 1 calc R . P A 1
H20D H 0.0686 0.6526 0.7914 0.097 Uiso 0.584(8) 1 calc R . P A 1
C7B C 0.8150(15) 0.2783(18) 0.9018(4) 0.080(7) Uani 0.416(8) 1 d D U P A 2
H7BA H 0.8685 0.2525 0.8968 0.120 Uiso 0.416(8) 1 calc GR . P A 2
H7BB H 0.7863 0.2531 0.9179 0.120 Uiso 0.416(8) 1 calc GR . P A 2
H7BC H 0.8286 0.3286 0.9075 0.120 Uiso 0.416(8) 1 calc GR . P A 2
C8B C 0.7551(10) 0.2794(9) 0.8754(3) 0.062(4) Uani 0.416(8) 1 d D U P A 2
H8BA H 0.7886 0.2639 0.8582 0.074 Uiso 0.416(8) 1 calc R . P A 2
H8BB H 0.7088 0.2428 0.8784 0.074 Uiso 0.416(8) 1 calc R . P A 2
C9B C 0.7135(12) 0.3528(9) 0.8689(3) 0.065(4) Uani 0.416(8) 1 d D U P A 2
H9BA H 0.6733 0.3675 0.8845 0.078 Uiso 0.416(8) 1 calc R . P A 2
H9BB H 0.7576 0.3914 0.8663 0.078 Uiso 0.416(8) 1 calc R . P A 2
C13B C -0.0634(13) 0.3282(17) 0.7908(6) 0.090(7) Uani 0.37(2) 1 d D U P B 2
H13D H -0.1017 0.3058 0.8052 0.135 Uiso 0.37(2) 1 calc R . P B 2
H13E H -0.0541 0.3798 0.7956 0.135 Uiso 0.37(2) 1 calc R . P B 2
H13F H -0.0900 0.3246 0.7715 0.135 Uiso 0.37(2) 1 calc R . P B 2
C14B C 0.0265(12) 0.2867(13) 0.7906(5) 0.066(5) Uani 0.37(2) 1 d D U P B 2
H14C H 0.0560 0.2903 0.8096 0.079 Uiso 0.37(2) 1 calc R . P B 2
H14D H 0.0198 0.2346 0.7853 0.079 Uiso 0.37(2) 1 calc R . P B 2
C15B C 0.0758(10) 0.3311(13) 0.7664(5) 0.061(5) Uani 0.37(2) 1 d D U P B 2
H15C H 0.0534 0.3154 0.7473 0.073 Uiso 0.37(2) 1 calc R . P B 2
H15D H 0.0613 0.3835 0.7688 0.073 Uiso 0.37(2) 1 calc R . P B 2
C19B C -0.0452(9) 0.5286(18) 0.7995(5) 0.110(9) Uani 0.416(8) 1 d D U P A 2
H19D H -0.0716 0.5160 0.8182 0.165 Uiso 0.416(8) 1 calc GR . P A 2
H19E H -0.0567 0.4895 0.7855 0.165 Uiso 0.416(8) 1 calc GR . P A 2
H19F H -0.0698 0.5746 0.7924 0.165 Uiso 0.416(8) 1 calc GR . P A 2
C20B C 0.0517(8) 0.5373(12) 0.8034(3) 0.076(5) Uani 0.416(8) 1 d D U P A 2
H20E H 0.0613 0.5771 0.8176 0.091 Uiso 0.416(8) 1 calc R . P A 2
H20F H 0.0739 0.4917 0.8122 0.091 Uiso 0.416(8) 1 calc R . P A 2
F1C F 0.6896(16) 0.4336(14) 0.6579(4) 0.250(9) Uani 0.584(8) 1 d D U P A 1
C1C C 0.6246(9) 0.5222(9) 0.5994(3) 0.063(3) Uani 0.584(8) 1 d D U P A 1
H1CA H 0.5804 0.5613 0.5998 0.076 Uiso 0.584(8) 1 calc R . P A 1
H1CB H 0.6489 0.5202 0.5795 0.076 Uiso 0.584(8) 1 calc R . P A 1
C2C C 0.6956(11) 0.5411(9) 0.6203(3) 0.072(3) Uani 0.584(8) 1 d D U P A 1
H2CA H 0.6706 0.5496 0.6398 0.086 Uiso 0.584(8) 1 calc R . P A 1
H2CB H 0.7244 0.5868 0.6140 0.086 Uiso 0.584(8) 1 calc R . P A 1
C3C C 0.5829(10) 0.4512(10) 0.6061(4) 0.071(4) Uani 0.584(8) 1 d D U P A 1
H3CA H 0.5394 0.4402 0.5910 0.085 Uiso 0.584(8) 1 calc R . P A 1
H3CB H 0.5522 0.4555 0.6249 0.085 Uiso 0.584(8) 1 calc R . P A 1
C4C C 0.7613(12) 0.4803(12) 0.6220(5) 0.083(4) Uani 0.584(8) 1 d . U P A 1
H4CA H 0.7914 0.4761 0.6031 0.100 Uiso 0.584(8) 1 calc R . P A 1
H4CB H 0.8050 0.4925 0.6369 0.100 Uiso 0.584(8) 1 calc R . P A 1
C5C C 0.7210(18) 0.4088(13) 0.6293(5) 0.103(5) Uani 0.584(8) 1 d D U P A 1
H5C H 0.7646 0.3686 0.6309 0.123 Uiso 0.584(8) 1 calc R . P A 1
C6C C 0.6452(14) 0.3890(11) 0.6079(5) 0.096(5) Uani 0.584(8) 1 d . U P A 1
H6CA H 0.6690 0.3786 0.5884 0.115 Uiso 0.584(8) 1 calc R . P A 1
H6CB H 0.6150 0.3446 0.6148 0.115 Uiso 0.584(8) 1 calc R . P A 1
F1D F 0.5467(8) 0.4537(9) 0.6349(3) 0.118(4) Uani 0.416(8) 1 d D U P A 2
C1D C 0.591(2) 0.4250(16) 0.6088(7) 0.090(6) Uani 0.416(8) 1 d D U P A 2
H1D H 0.5530 0.3901 0.5981 0.109 Uiso 0.416(8) 1 calc R . P A 2
C2D C 0.745(2) 0.5121(15) 0.6158(6) 0.086(6) Uani 0.416(8) 1 d D U P A 2
H2DA H 0.7737 0.5034 0.5970 0.104 Uiso 0.416(8) 1 calc R . P A 2
H2DB H 0.7809 0.5468 0.6269 0.104 Uiso 0.416(8) 1 calc R . P A 2
C3D C 0.7413(17) 0.4418(16) 0.6319(5) 0.080(6) Uani 0.416(8) 1 d D U P A 2
H3DA H 0.7246 0.4514 0.6522 0.096 Uiso 0.416(8) 1 calc R . P A 2
H3DB H 0.7995 0.4192 0.6319 0.096 Uiso 0.416(8) 1 calc R . P A 2
C4D C 0.660(2) 0.5476(16) 0.6100(8) 0.105(8) Uani 0.416(8) 1 d D U P A 2
H4DA H 0.6689 0.5910 0.5975 0.127 Uiso 0.416(8) 1 calc R . P A 2
H4DB H 0.6348 0.5648 0.6286 0.127 Uiso 0.416(8) 1 calc R . P A 2
C5D C 0.675(2) 0.3878(15) 0.6180(7) 0.085(6) Uani 0.416(8) 1 d . U P A 2
H5DA H 0.7022 0.3648 0.6007 0.102 Uiso 0.416(8) 1 calc R . P A 2
H5DB H 0.6621 0.3485 0.6321 0.102 Uiso 0.416(8) 1 calc R . P A 2
C6D C 0.593(2) 0.4950(16) 0.5948(7) 0.092(6) Uani 0.416(8) 1 d . U P A 2
H6DA H 0.5345 0.5171 0.5954 0.110 Uiso 0.416(8) 1 calc R . P A 2
H6DB H 0.6091 0.4885 0.5742 0.110 Uiso 0.416(8) 1 calc R . P A 2
N1 N 0.0488(3) 0.5388(3) 0.29030(12) 0.0647(13) Uani 1 1 d . . . . .
C105 C 0.1632(6) 0.6182(4) 0.31706(15) 0.084(2) Uani 1 1 d . . . . .
H10K H 0.1472 0.6245 0.3375 0.126 Uiso 1 1 calc GR . . . .
H10L H 0.1668 0.6662 0.3077 0.126 Uiso 1 1 calc GR . . . .
H10M H 0.2193 0.5936 0.3158 0.126 Uiso 1 1 calc GR . . . .
C106 C 0.0964(5) 0.5731(3) 0.30220(15) 0.0632(17) Uani 1 1 d . . . . .

loop_
_atom_site_aniso_label
_atom_site_aniso_U_11
_atom_site_aniso_U_22
_atom_site_aniso_U_33
_atom_site_aniso_U_23
_atom_site_aniso_U_13
_atom_site_aniso_U_12
O1 0.0352(18) 0.0380(19) 0.097(3) 0.012(2) -0.0104(18) -0.0010(17)
O2 0.0442(19) 0.0313(18) 0.076(3) -0.0019(17) -0.0200(18) 0.0000(17)
O3 0.0350(16) 0.046(2) 0.057(2) -0.0006(17) -0.0048(16) 0.0062(17)
O4 0.0388(17) 0.036(2) 0.080(3) -0.0047(17) -0.0126(18) 0.0041(16)
O5 0.0284(15) 0.0235(15) 0.052(2) 0.0010(14) 0.0071(14) 0.0007(13)
O6 0.0281(15) 0.0264(16) 0.054(2) 0.0014(14) -0.0005(14) -0.0029(13)
O7 0.0371(16) 0.0281(16) 0.051(2) -0.0081(14) -0.0059(15) 0.0066(14)
O8 0.0363(16) 0.0250(16) 0.050(2) -0.0028(14) -0.0026(15) 0.0029(14)
O9 0.0447(17) 0.0222(15) 0.0464(19) -0.0008(14) -0.0127(15) 0.0002(15)
O10 0.0402(17) 0.0250(15) 0.0409(18) -0.0035(13) -0.0063(14) 0.0012(14)
O11 0.0272(14) 0.0251(15) 0.0427(18) 0.0071(13) 0.0008(13) 0.0007(13)
O12 0.0356(15) 0.0196(14) 0.0400(17) 0.0049(13) 0.0016(13) 0.0022(13)
C1 0.033(2) 0.026(2) 0.046(3) -0.001(2) -0.004(2) -0.001(2)
C2 0.043(2) 0.017(2) 0.041(3) 0.0006(18) -0.005(2) -0.002(2)
C3 0.039(2) 0.020(2) 0.034(2) 0.0036(18) -0.0006(19) 0.0009(19)
C4 0.040(2) 0.015(2) 0.040(3) 0.0030(18) -0.003(2) -0.0050(19)
C5 0.040(2) 0.023(2) 0.043(3) 0.0043(19) -0.006(2) -0.007(2)
C6 0.031(2) 0.024(2) 0.038(3) 0.0025(18) -0.0026(18) -0.0017(19)
C7 0.0277(19) 0.025(2) 0.036(2) 0.0012(19) -0.0001(17) -0.0033(19)
C8 0.0238(19) 0.023(2) 0.037(2) -0.0009(17) 0.0015(17) -0.0028(17)
C9 0.028(2) 0.020(2) 0.039(3) 0.0006(18) 0.0022(18) 0.0014(18)
C10 0.033(2) 0.0127(19) 0.041(3) 0.0000(17) 0.0006(19) 0.0003(17)
C11 0.034(2) 0.018(2) 0.033(2) -0.0034(17) 0.0057(18) 0.0003(18)
C12 0.034(2) 0.0169(19) 0.038(3) -0.0042(17) 0.0003(19) 0.0051(18)
C13 0.033(2) 0.021(2) 0.038(2) -0.0072(18) -0.0012(19) -0.0032(19)
C14 0.031(2) 0.018(2) 0.040(2) -0.0023(17) -0.0006(18) -0.0005(18)
C15 0.033(2) 0.022(2) 0.039(2) -0.0016(19) -0.0029(18) 0.000(2)
C16 0.033(2) 0.026(2) 0.036(3) -0.0027(18) -0.0054(19) -0.0021(19)
C17 0.036(2) 0.025(2) 0.045(3) -0.0021(19) -0.007(2) 0.002(2)
C18 0.029(2) 0.033(2) 0.044(3) -0.003(2) -0.0017(18) 0.002(2)
C19 0.033(2) 0.019(2) 0.046(3) 0.0009(18) -0.006(2) -0.0048(18)
C20 0.029(2) 0.036(3) 0.048(3) 0.003(2) 0.006(2) 0.003(2)
C21 0.032(2) 0.020(2) 0.042(3) -0.0036(18) 0.0075(19) -0.0014(18)
C22 0.033(2) 0.019(2) 0.040(3) 0.0017(18) 0.0039(19) 0.0041(18)
C23 0.030(2) 0.019(2) 0.035(2) -0.0032(18) 0.0043(18) 0.0023(18)
C24 0.033(2) 0.026(2) 0.038(3) 0.0031(19) 0.0035(19) -0.0012(19)
C25 0.0216(18) 0.023(2) 0.041(3) 0.0039(18) 0.0026(17) 0.0008(17)
C26 0.0246(19) 0.033(2) 0.034(2) 0.002(2) -0.0005(16) 0.003(2)
C27 0.025(2) 0.023(2) 0.042(3) -0.0008(18) -0.0022(18) 0.0006(18)
C28 0.046(3) 0.030(2) 0.037(3) -0.004(2) -0.004(2) 0.001(2)
C29 0.042(2) 0.020(2) 0.039(3) -0.0016(19) -0.011(2) -0.001(2)
C30 0.048(3) 0.016(2) 0.044(3) -0.0017(19) 0.000(2) 0.001(2)
C31 0.032(2) 0.020(2) 0.044(3) 0.0007(19) -0.004(2) 0.0024(18)
C32 0.040(2) 0.030(2) 0.049(3) -0.005(2) 0.000(2) 0.008(2)
C33 0.038(2) 0.029(2) 0.049(3) -0.004(2) -0.009(2) 0.005(2)
C34 0.047(3) 0.028(2) 0.046(3) -0.007(2) -0.008(2) 0.007(2)
C35 0.044(3) 0.026(2) 0.053(3) -0.011(2) -0.008(2) 0.003(2)
C36 0.046(3) 0.030(2) 0.053(3) -0.009(2) -0.010(2) 0.006(2)
C37 0.055(3) 0.037(3) 0.059(3) -0.009(2) -0.002(3) 0.013(2)
C38 0.046(3) 0.044(3) 0.068(4) -0.007(3) -0.016(3) 0.002(3)
C39 0.056(3) 0.039(3) 0.053(3) 0.000(2) -0.006(2) 0.010(3)
C40 0.047(3) 0.023(2) 0.050(3) -0.007(2) -0.005(2) 0.006(2)
C41 0.042(3) 0.028(2) 0.048(3) -0.007(2) 0.000(2) 0.006(2)
C42 0.045(3) 0.031(3) 0.059(3) -0.002(2) -0.012(2) -0.002(2)
C43 0.059(3) 0.039(3) 0.081(4) 0.010(3) -0.020(3) -0.005(3)
C44 0.059(3) 0.049(3) 0.071(4) -0.023(3) -0.019(3) 0.013(3)
C45 0.048(3) 0.043(3) 0.056(3) 0.002(2) -0.005(2) 0.006(3)
C46 0.039(2) 0.034(3) 0.049(3) -0.007(2) -0.009(2) 0.005(2)
C47 0.039(2) 0.031(3) 0.047(3) -0.007(2) -0.007(2) 0.006(2)
C48 0.037(2) 0.039(3) 0.054(3) -0.002(2) -0.008(2) 0.004(2)
C49 0.058(3) 0.060(4) 0.060(4) 0.006(3) 0.002(3) 0.011(3)
C50 0.037(3) 0.047(3) 0.066(4) 0.000(3) -0.011(2) 0.003(2)
C51 0.0205(18) 0.028(2) 0.048(3) 0.002(2) -0.0027(17) 0.0047(19)
C52 0.0257(19) 0.031(2) 0.039(3) 0.005(2) -0.0011(17) 0.004(2)
C53 0.0223(18) 0.034(2) 0.037(2) 0.001(2) -0.0025(17) 0.008(2)
C54 0.026(2) 0.038(3) 0.045(3) -0.008(2) -0.0050(19) 0.006(2)
C55 0.032(2) 0.038(3) 0.059(3) -0.007(2) -0.003(2) 0.009(2)
C56 0.024(2) 0.042(3) 0.061(3) -0.003(2) -0.006(2) 0.000(2)
C57 0.034(2) 0.058(3) 0.046(3) -0.011(3) -0.004(2) 0.003(3)
C58 0.0214(18) 0.043(3) 0.037(3) -0.003(2) -0.0069(18) 0.005(2)
C59 0.028(2) 0.046(3) 0.036(3) 0.005(2) -0.0027(19) 0.004(2)
C60 0.029(2) 0.052(3) 0.059(3) 0.015(3) -0.007(2) 0.005(2)
C61 0.028(2) 0.064(4) 0.086(5) 0.016(3) -0.004(3) 0.011(3)
C62 0.046(3) 0.047(3) 0.094(5) 0.016(3) -0.008(3) 0.007(3)
C63 0.056(3) 0.094(5) 0.062(4) 0.028(4) -0.016(3) 0.008(4)
C64 0.031(2) 0.041(3) 0.043(3) 0.005(2) -0.002(2) 0.004(2)
C65 0.033(3) 0.036(3) 0.051(3) 0.009(2) 0.000(2) 0.003(2)
C66 0.027(2) 0.045(3) 0.070(4) 0.012(3) 0.006(2) 0.007(2)
C67 0.049(3) 0.123(7) 0.078(5) 0.016(5) 0.022(3) 0.005(4)
C68 0.037(3) 0.044(3) 0.136(7) 0.013(4) 0.017(3) 0.005(3)
C69 0.035(2) 0.019(2) 0.049(3) 0.004(2) 0.005(2) 0.0023(19)
C70 0.036(2) 0.025(2) 0.052(3) 0.005(2) 0.009(2) 0.001(2)
C71 0.034(2) 0.028(2) 0.048(3) 0.005(2) 0.013(2) -0.003(2)
C72 0.033(2) 0.052(3) 0.052(3) 0.021(3) 0.006(2) -0.005(2)
C73 0.054(3) 0.067(4) 0.072(4) 0.025(3) 0.019(3) 0.025(3)
C74 0.047(3) 0.076(4) 0.081(5) 0.030(4) -0.009(3) -0.019(3)
C75 0.045(3) 0.050(3) 0.060(4) 0.024(3) 0.008(2) -0.004(3)
C76 0.038(2) 0.027(2) 0.049(3) 0.004(2) 0.004(2) 0.001(2)
C77 0.039(2) 0.032(2) 0.041(3) 0.003(2) 0.004(2) 0.004(2)
C78 0.041(3) 0.034(3) 0.044(3) -0.002(2) 0.001(2) 0.006(2)
C79 0.047(3) 0.041(3) 0.076(4) -0.015(3) 0.004(3) 0.006(3)
C80 0.042(3) 0.046(3) 0.068(4) 0.009(3) -0.001(3) -0.010(3)
C81 0.062(3) 0.049(3) 0.062(4) -0.006(3) -0.016(3) 0.019(3)
C82 0.031(2) 0.038(3) 0.046(3) 0.000(2) 0.001(2) 0.002(2)
C83 0.034(2) 0.040(3) 0.055(3) -0.002(2) -0.001(2) 0.004(2)
C84 0.032(2) 0.038(3) 0.067(4) -0.010(2) 0.000(2) 0.002(2)
C85 0.073(4) 0.052(3) 0.074(4) -0.014(3) 0.026(3) 0.008(3)
C86 0.037(3) 0.056(4) 0.097(5) -0.016(3) -0.012(3) 0.012(3)
C87 0.030(2) 0.030(2) 0.052(3) 0.000(2) -0.006(2) 0.002(2)
C88 0.024(2) 0.037(2) 0.056(3) 0.000(2) -0.003(2) 0.005(2)
C89 0.022(2) 0.048(3) 0.049(3) 0.002(3) -0.0067(18) 0.007(2)
C90 0.024(2) 0.053(3) 0.056(3) 0.005(2) 0.000(2) 0.011(2)
C91 0.036(3) 0.059(4) 0.082(4) 0.012(3) 0.002(3) 0.012(3)
C92 0.028(2) 0.066(4) 0.063(4) 0.010(3) 0.001(2) 0.009(2)
C93 0.037(2) 0.057(3) 0.060(3) -0.002(3) -0.004(2) 0.002(3)
C94 0.024(2) 0.047(3) 0.047(3) -0.003(2) -0.0011(19) 0.007(2)
C95 0.024(2) 0.053(3) 0.046(3) 0.000(2) -0.0008(19) 0.009(2)
C96 0.026(2) 0.042(3) 0.060(3) 0.001(2) -0.005(2) 0.008(2)
C97 0.037(3) 0.062(4) 0.096(5) 0.019(4) -0.002(3) 0.001(3)
C98 0.043(3) 0.064(4) 0.056(3) 0.007(3) -0.006(2) 0.011(3)
C99 0.039(3) 0.059(4) 0.070(4) 0.001(3) 0.003(3) 0.012(3)
C100 0.027(2) 0.046(3) 0.049(3) -0.003(2) 0.002(2) 0.009(2)
C101 0.028(2) 0.043(3) 0.050(3) -0.003(2) 0.002(2) 0.006(2)
C102 0.030(2) 0.038(3) 0.045(3) -0.003(2) -0.002(2) 0.009(2)
C103 0.048(3) 0.041(3) 0.067(4) -0.005(3) -0.010(3) -0.002(3)
C104 0.055(3) 0.073(4) 0.048(3) -0.003(3) 0.013(3) 0.009(3)
C1A 0.151(8) 0.114(7) 0.081(5) 0.017(5) -0.047(6) -0.001(7)
C2A 0.110(5) 0.074(5) 0.056(4) 0.007(3) -0.002(3) 0.003(4)
C3A 0.070(4) 0.050(3) 0.060(3) 0.003(3) -0.011(3) -0.014(3)
C4A 0.058(3) 0.041(3) 0.044(3) -0.002(2) -0.003(2) 0.009(3)
C5A 0.043(2) 0.040(3) 0.043(3) -0.004(2) -0.006(2) -0.009(2)
C6A 0.037(2) 0.027(2) 0.043(3) -0.0045(19) -0.0005(19) -0.003(2)
C10A 0.107(5) 0.057(4) 0.049(3) 0.008(3) -0.018(3) -0.039(4)
C11A 0.060(3) 0.043(3) 0.055(3) 0.007(2) -0.015(2) -0.017(3)
C12A 0.047(3) 0.023(2) 0.041(3) 0.0020(19) -0.002(2) -0.007(2)
C16A 0.052(3) 0.067(4) 0.060(3) 0.018(3) 0.008(2) 0.010(3)
C17A 0.049(3) 0.049(3) 0.062(3) 0.018(3) 0.001(2) 0.003(3)
C18A 0.046(2) 0.027(2) 0.042(3) 0.005(2) -0.003(2) -0.006(2)
C21A 0.060(3) 0.070(4) 0.105(5) -0.004(4) 0.046(3) -0.008(3)
C22A 0.055(3) 0.037(3) 0.054(3) -0.003(2) 0.024(2) -0.002(2)
C23A 0.033(2) 0.038(3) 0.047(3) 0.001(2) 0.006(2) 0.001(2)
C24A 0.037(2) 0.021(2) 0.037(2) -0.0046(18) 0.0052(19) 0.0004(18)
C7A 0.068(8) 0.079(10) 0.064(9) -0.001(7) -0.020(7) -0.019(7)
C8A 0.067(6) 0.072(7) 0.054(5) 0.002(5) -0.007(4) -0.022(6)
C9A 0.066(6) 0.059(7) 0.057(5) 0.000(5) -0.007(4) -0.025(6)
C13A 0.077(7) 0.142(11) 0.087(8) 0.021(8) -0.003(6) -0.015(7)
C14A 0.068(5) 0.104(7) 0.073(6) 0.000(5) 0.004(4) 0.005(5)
C15A 0.058(4) 0.091(7) 0.068(5) 0.002(5) 0.001(4) 0.006(4)
C19A 0.055(6) 0.192(17) 0.080(10) 0.000(11) 0.011(6) 0.015(7)
C20A 0.062(5) 0.104(8) 0.077(8) 0.000(7) 0.019(5) 0.020(6)
C7B 0.076(11) 0.12(2) 0.040(10) 0.000(10) -0.004(8) -0.024(11)
C8B 0.070(8) 0.075(9) 0.041(8) 0.000(7) -0.003(6) -0.031(7)
C9B 0.087(10) 0.071(9) 0.037(6) -0.009(6) -0.003(6) -0.030(7)
C13B 0.066(8) 0.112(13) 0.092(12) -0.002(10) 0.019(7) 0.006(8)
C14B 0.065(7) 0.067(8) 0.066(7) 0.006(6) 0.003(5) -0.006(5)
C15B 0.056(5) 0.058(7) 0.069(7) 0.004(6) 0.007(5) 0.007(5)
C19B 0.044(7) 0.20(3) 0.083(13) 0.001(15) 0.022(7) -0.043(10)
C20B 0.042(6) 0.119(14) 0.066(8) -0.019(8) 0.024(5) -0.024(8)
F1C 0.29(2) 0.33(2) 0.128(9) -0.005(10) 0.055(10) 0.013(16)
C1C 0.057(7) 0.066(8) 0.067(8) 0.018(6) -0.002(5) 0.011(6)
C2C 0.059(7) 0.069(7) 0.087(9) -0.014(6) 0.001(6) 0.015(6)
C3C 0.062(6) 0.057(8) 0.094(10) -0.011(7) 0.021(6) 0.012(6)
C4C 0.087(8) 0.082(9) 0.080(10) -0.016(7) -0.019(6) 0.039(7)
C5C 0.106(10) 0.089(9) 0.112(10) 0.024(8) 0.000(8) 0.035(8)
C6C 0.093(9) 0.062(7) 0.132(12) 0.003(7) 0.026(8) 0.027(7)
F1D 0.090(7) 0.135(10) 0.129(9) 0.001(8) 0.019(6) -0.008(8)
C1D 0.092(11) 0.067(11) 0.112(12) 0.013(9) -0.006(8) 0.001(8)
C2D 0.097(13) 0.080(12) 0.082(13) -0.004(10) 0.008(10) -0.010(9)
C3D 0.093(11) 0.086(12) 0.063(10) -0.007(9) 0.014(8) -0.006(9)
C4D 0.110(15) 0.072(10) 0.13(2) -0.007(11) -0.008(12) -0.004(10)
C5D 0.096(11) 0.061(9) 0.098(16) 0.015(8) -0.004(9) -0.001(8)
C6D 0.104(13) 0.061(11) 0.109(12) 0.007(9) -0.009(10) 0.004(9)
N1 0.054(3) 0.072(3) 0.068(3) -0.011(3) -0.010(2) -0.011(3)
C105 0.135(7) 0.064(4) 0.052(4) -0.010(3) 0.004(4) -0.031(5)
C106 0.087(5) 0.042(3) 0.061(4) 0.007(3) 0.009(4) 0.004(4)

loop_
_atom_type_symbol
_atom_type_description
_atom_type_scat_dispersion_real
_atom_type_scat_dispersion_imag
_atom_type_scat_source
C C 0.0181 0.0091 'International Tables Vol C Tables 4.2.6.8 and 6.1.1.4'
H H 0.0000 0.0000 'International Tables Vol C Tables 4.2.6.8 and 6.1.1.4'
F F 0.0727 0.0534 'International Tables Vol C Tables 4.2.6.8 and 6.1.1.4'
N N 0.0311 0.0180 'International Tables Vol C Tables 4.2.6.8 and 6.1.1.4'
O O 0.0492 0.0322 'International Tables Vol C Tables 4.2.6.8 and 6.1.1.4'

loop_
_geom_angle_atom_site_label_1
_geom_angle_atom_site_label_2
_geom_angle_atom_site_label_3
_geom_angle
C66 O1 H1 106(5)
C48 O2 H2 120(5)
C102 O3 H3 119(5)
C84 O4 H4 122(5)
C21 O5 C20 116.7(3)
C19 O6 C20 115.6(3)
C17 O7 C32 116.3(3)
C31 O8 C32 118.1(3)
C29 O9 C28 117.1(4)
C27 O10 C28 115.9(3)
C25 O11 C24 116.1(3)
C23 O12 C24 117.7(3)
C2 C1 H1A 106.9
C2 C1 C16 107.1(4)
C16 C1 H1A 106.9
C12A C1 H1A 106.9
C12A C1 C2 115.2(4)
C12A C1 C16 113.5(4)
C3 C2 C1 123.5(4)
C3 C2 C31 117.4(4)
C31 C2 C1 119.1(4)
C2 C3 H3A 118.1
C2 C3 C4 123.8(4)
C4 C3 H3A 118.1
C3 C4 C5 124.9(4)
C3 C4 C29 116.3(4)
C29 C4 C5 118.7(4)
C4 C5 H5 106.5
C4 C5 C6 108.2(4)
C4 C5 C18A 115.1(4)
C6 C5 H5 106.5
C6 C5 C18A 113.3(4)
C18A C5 H5 106.5
C7 C6 C5 121.3(4)
C7 C6 C27 118.0(4)
C27 C6 C5 120.5(4)
C6 C7 H7 118.4
C6 C7 C8 123.1(4)
C8 C7 H7 118.4
C7 C8 C9 122.3(4)
C7 C8 C25 116.6(4)
C25 C8 C9 121.0(4)
C8 C9 H9 107.6
C8 C9 C24A 113.5(4)
C10 C9 C8 107.2(3)
C10 C9 H9 107.6
C10 C9 C24A 113.0(4)
C24A C9 H9 107.6
C11 C10 C9 123.0(4)
C11 C10 C23 117.3(4)
C23 C10 C9 119.7(4)
C10 C11 H11 118.3
C12 C11 C10 123.4(4)
C12 C11 H11 118.3
C11 C12 C13 122.7(4)
C11 C12 C21 117.8(4)
C21 C12 C13 119.3(4)
C12 C13 H13 106.9
C12 C13 C14 107.6(3)
C12 C13 C6A 114.8(4)
C14 C13 H13 106.9
C6A C13 H13 106.9
C6A C13 C14 113.4(4)
C15 C14 C13 121.3(4)
C19 C14 C13 120.3(4)
C19 C14 C15 118.4(4)
C14 C15 H15 118.7
C14 C15 C16 122.7(4)
C16 C15 H15 118.7
C15 C16 C1 122.2(4)
C17 C16 C1 120.6(4)
C17 C16 C15 117.1(4)
O7 C17 C18 117.2(4)
C16 C17 O7 120.4(4)
C16 C17 C18 122.4(4)
C17 C18 C87 120.7(4)
C19 C18 C17 117.5(4)
C19 C18 C87 121.6(5)
C14 C19 O6 121.3(4)
C14 C19 C18 121.9(4)
C18 C19 O6 116.8(4)
O5 C20 H20A 109.0
O5 C20 H20B 109.0
O6 C20 O5 113.0(4)
O6 C20 H20A 109.0
O6 C20 H20B 109.0
H20A C20 H20B 107.8
O5 C21 C12 121.4(4)
O5 C21 C22 117.6(4)
C12 C21 C22 120.9(4)
C21 C22 C69 120.7(4)
C23 C22 C21 118.8(4)
C23 C22 C69 120.5(4)
O12 C23 C10 121.1(4)
C22 C23 O12 117.0(4)
C22 C23 C10 121.8(4)
O11 C24 O12 111.7(4)
O11 C24 H24A 109.3
O11 C24 H24B 109.3
O12 C24 H24A 109.3
O12 C24 H24B 109.3
H24A C24 H24B 107.9
O11 C25 C8 120.1(4)
C26 C25 O11 117.6(4)
C26 C25 C8 122.2(4)
C25 C26 C51 120.2(4)
C27 C26 C25 118.5(4)
C27 C26 C51 121.3(4)
C6 C27 O10 120.9(4)
C6 C27 C26 121.6(4)
C26 C27 O10 117.5(4)
O9 C28 H28A 109.2
O9 C28 H28B 109.2
O10 C28 O9 112.2(4)
O10 C28 H28A 109.2
O10 C28 H28B 109.2
H28A C28 H28B 107.9
O9 C29 C4 119.8(4)
C30 C29 O9 117.9(4)
C30 C29 C4 122.1(4)
C29 C30 C31 119.4(4)
C29 C30 C33 120.8(4)
C31 C30 C33 119.9(4)
O8 C31 C2 120.9(4)
O8 C31 C30 118.0(4)
C2 C31 C30 121.0(4)
O7 C32 H32A 109.2
O7 C32 H32B 109.2
O8 C32 O7 112.1(4)
O8 C32 H32A 109.2
O8 C32 H32B 109.2
H32A C32 H32B 107.9
C34 C33 C30 176.7(5)
C33 C34 C35 177.2(5)
C34 C35 C36 116.3(4)
C40 C35 C34 118.3(5)
C40 C35 C36 125.4(5)
C37 C36 C35 109.6(4)
C37 C36 C39 109.8(4)
C38 C36 C35 108.9(4)
C38 C36 C37 110.2(5)
C38 C36 C39 110.3(5)
C39 C36 C35 108.1(4)
C36 C37 H37A 109.5
C36 C37 H37B 109.5
C36 C37 H37C 109.5
H37A C37 H37B 109.5
H37A C37 H37C 109.5
H37B C37 H37C 109.5
C36 C38 H38A 109.5
C36 C38 H38B 109.5
C36 C38 H38C 109.5
H38A C38 H38B 109.5
H38A C38 H38C 109.5
H38B C38 H38C 109.5
C36 C39 H39A 109.5
C36 C39 H39B 109.5
C36 C39 H39C 109.5
H39A C39 H39B 109.5
H39A C39 H39C 109.5
H39B C39 H39C 109.5
C35 C40 C41 174.4(6)
C40 C41 C42 121.5(5)
C40 C41 C46 121.0(5)
C46 C41 C42 117.5(4)
C41 C42 C43 110.7(4)
C41 C42 C44 108.0(5)
C41 C42 C45 108.6(4)
C43 C42 C45 108.9(5)
C44 C42 C43 109.9(5)
C44 C42 C45 110.7(5)
C42 C43 H43A 109.5
C42 C43 H43B 109.5
C42 C43 H43C 109.5
H43A C43 H43B 109.5
H43A C43 H43C 109.5
H43B C43 H43C 109.5
C42 C44 H44A 109.5
C42 C44 H44B 109.5
C42 C44 H44C 109.5
H44A C44 H44B 109.5
H44A C44 H44C 109.5
H44B C44 H44C 109.5
C42 C45 H45A 109.5
C42 C45 H45B 109.5
C42 C45 H45C 109.5
H45A C45 H45B 109.5
H45A C45 H45C 109.5
H45B C45 H45C 109.5
C47 C46 C41 175.9(5)
C46 C47 C48 179.8(6)
O2 C48 C47 109.6(4)
O2 C48 C49 109.4(5)
O2 C48 C50 105.1(4)
C47 C48 C49 110.8(4)
C47 C48 C50 109.8(4)
C49 C48 C50 112.0(5)
C48 C49 H49A 109.5
C48 C49 H49B 109.5
C48 C49 H49C 109.5
H49A C49 H49B 109.5
H49A C49 H49C 109.5
H49B C49 H49C 109.5
C48 C50 H50A 109.5
C48 C50 H50B 109.5
C48 C50 H50C 109.5
H50A C50 H50B 109.5
H50A C50 H50C 109.5
H50B C50 H50C 109.5
C52 C51 C26 179.6(5)
C51 C52 C53 178.3(5)
C52 C53 C54 117.4(4)
C58 C53 C52 119.4(4)
C58 C53 C54 123.1(4)
C53 C54 C55 108.8(4)
C56 C54 C53 108.1(4)
C56 C54 C55 109.8(4)
C57 C54 C53 110.9(4)
C57 C54 C55 110.3(4)
C57 C54 C56 108.9(4)
C54 C55 H55A 109.5
C54 C55 H55B 109.5
C54 C55 H55C 109.5
H55A C55 H55B 109.5
H55A C55 H55C 109.5
H55B C55 H55C 109.5
C54 C56 H56A 109.5
C54 C56 H56B 109.5
C54 C56 H56C 109.5
H56A C56 H56B 109.5
H56A C56 H56C 109.5
H56B C56 H56C 109.5
C54 C57 H57A 109.5
C54 C57 H57B 109.5
C54 C57 H57C 109.5
H57A C57 H57B 109.5
H57A C57 H57C 109.5
H57B C57 H57C 109.5
C53 C58 C59 177.0(4)
C58 C59 C60 122.9(4)
C58 C59 C64 120.0(4)
C64 C59 C60 117.1(4)
C61 C60 C59 110.4(4)
C62 C60 C59 109.8(4)
C62 C60 C61 110.1(5)
C62 C60 C63 108.9(5)
C63 C60 C59 108.7(5)
C63 C60 C61 108.9(5)
C60 C61 H61A 109.5
C60 C61 H61B 109.5
C60 C61 H61C 109.5
H61A C61 H61B 109.5
H61A C61 H61C 109.5
H61B C61 H61C 109.5
C60 C62 H62A 109.5
C60 C62 H62B 109.5
C60 C62 H62C 109.5
H62A C62 H62B 109.5
H62A C62 H62C 109.5
H62B C62 H62C 109.5
C60 C63 H63A 109.5
C60 C63 H63B 109.5
C60 C63 H63C 109.5
H63A C63 H63B 109.5
H63A C63 H63C 109.5
H63B C63 H63C 109.5
C65 C64 C59 177.4(6)
C64 C65 C66 177.8(6)
O1 C66 C65 110.0(4)
O1 C66 C67 109.9(5)
O1 C66 C68 105.7(5)
C65 C66 C67 108.9(5)
C65 C66 C68 109.5(5)
C68 C66 C67 112.7(6)
C66 C67 H67A 109.5
C66 C67 H67B 109.5
C66 C67 H67C 109.5
H67A C67 H67B 109.5
H67A C67 H67C 109.5
H67B C67 H67C 109.5
C66 C68 H68A 109.5
C66 C68 H68B 109.5
C66 C68 H68C 109.5
H68A C68 H68B 109.5
H68A C68 H68C 109.5
H68B C68 H68C 109.5
C70 C69 C22 178.2(5)
C69 C70 C71 177.0(5)
C70 C71 C72 117.9(4)
C76 C71 C70 118.2(5)
C76 C71 C72 123.9(4)
C73 C72 C71 109.9(5)
C73 C72 C74 107.2(5)
C73 C72 C75 109.5(5)
C74 C72 C71 109.0(4)
C75 C72 C71 111.2(4)
C75 C72 C74 110.0(5)
C72 C73 H73A 109.5
C72 C73 H73B 109.5
C72 C73 H73C 109.5
H73A C73 H73B 109.5
H73A C73 H73C 109.5
H73B C73 H73C 109.5
C72 C74 H74A 109.5
C72 C74 H74B 109.5
C72 C74 H74C 109.5
H74A C74 H74B 109.5
H74A C74 H74C 109.5
H74B C74 H74C 109.5
C72 C75 H75A 109.5
C72 C75 H75B 109.5
C72 C75 H75C 109.5
H75A C75 H75B 109.5
H75A C75 H75C 109.5
H75B C75 H75C 109.5
C71 C76 C77 176.8(6)
C76 C77 C78 122.5(5)
C76 C77 C82 119.1(5)
C82 C77 C78 118.4(4)
C79 C78 C77 109.9(4)
C80 C78 C77 109.2(4)
C80 C78 C79 109.2(5)
C80 C78 C81 110.3(5)
C81 C78 C77 108.8(4)
C81 C78 C79 109.5(5)
C78 C79 H79A 109.5
C78 C79 H79B 109.5
C78 C79 H79C 109.5
H79A C79 H79B 109.5
H79A C79 H79C 109.5
H79B C79 H79C 109.5
C78 C80 H80A 109.5
C78 C80 H80B 109.5
C78 C80 H80C 109.5
H80A C80 H80B 109.5
H80A C80 H80C 109.5
H80B C80 H80C 109.5
C78 C81 H81A 109.5
C78 C81 H81B 109.5
C78 C81 H81C 109.5
H81A C81 H81B 109.5
H81A C81 H81C 109.5
H81B C81 H81C 109.5
C83 C82 C77 176.4(5)
C82 C83 C84 177.0(6)
O4 C84 C83 110.3(4)
O4 C84 C85 110.1(5)
O4 C84 C86 105.8(4)
C83 C84 C85 109.0(5)
C83 C84 C86 109.5(5)
C86 C84 C85 112.0(5)
C84 C85 H85A 109.5
C84 C85 H85B 109.5
C84 C85 H85C 109.5
H85A C85 H85B 109.5
H85A C85 H85C 109.5
H85B C85 H85C 109.5
C84 C86 H86A 109.5
C84 C86 H86B 109.5
C84 C86 H86C 109.5
H86A C86 H86B 109.5
H86A C86 H86C 109.5
H86B C86 H86C 109.5
C88 C87 C18 176.2(5)
C87 C88 C89 178.4(6)
C88 C89 C90 118.3(5)
C94 C89 C88 118.3(5)
C94 C89 C90 123.4(4)
C91 C90 C89 109.5(4)
C92 C90 C89 110.5(5)
C92 C90 C91 109.9(5)
C92 C90 C93 109.6(4)
C93 C90 C89 108.5(4)
C93 C90 C91 108.9(5)
C90 C91 H91A 109.5
C90 C91 H91B 109.5
C90 C91 H91C 109.5
H91A C91 H91B 109.5
H91A C91 H91C 109.5
H91B C91 H91C 109.5
C90 C92 H92A 109.5
C90 C92 H92B 109.5
C90 C92 H92C 109.5
H92A C92 H92B 109.5
H92A C92 H92C 109.5
H92B C92 H92C 109.5
C90 C93 H93A 109.5
C90 C93 H93B 109.5
C90 C93 H93C 109.5
H93A C93 H93B 109.5
H93A C93 H93C 109.5
H93B C93 H93C 109.5
C95 C94 C89 179.3(6)
C94 C95 C96 123.7(5)
C94 C95 C100 117.5(5)
C100 C95 C96 118.8(5)
C97 C96 C95 108.7(4)
C97 C96 C98 109.3(5)
C97 C96 C99 110.3(5)
C98 C96 C95 109.8(5)
C99 C96 C95 109.2(4)
C99 C96 C98 109.5(4)
C96 C97 H97A 109.5
C96 C97 H97B 109.5
C96 C97 H97C 109.5
H97A C97 H97B 109.5
H97A C97 H97C 109.5
H97B C97 H97C 109.5
C96 C98 H98A 109.5
C96 C98 H98B 109.5
C96 C98 H98C 109.5
H98A C98 H98B 109.5
H98A C98 H98C 109.5
H98B C98 H98C 109.5
C96 C99 H99A 109.5
C96 C99 H99B 109.5
C96 C99 H99C 109.5
H99A C99 H99B 109.5
H99A C99 H99C 109.5
H99B C99 H99C 109.5
C101 C100 C95 177.5(6)
C100 C101 C102 177.9(5)
O3 C102 C101 110.3(4)
O3 C102 C103 105.7(4)
O3 C102 C104 109.7(4)
C101 C102 C103 110.1(4)
C101 C102 C104 109.5(4)
C104 C102 C103 111.6(5)
C102 C103 H10A 109.5
C102 C103 H10B 109.5
C102 C103 H10C 109.5
H10A C103 H10B 109.5
H10A C103 H10C 109.5
H10B C103 H10C 109.5
C102 C104 H10D 109.5
C102 C104 H10E 109.5
C102 C104 H10F 109.5
H10D C104 H10E 109.5
H10D C104 H10F 109.5
H10E C104 H10F 109.5
H1AA C1A H1AB 109.5
H1AA C1A H1AC 109.5
H1AB C1A H1AC 109.5
C2A C1A H1AA 109.5
C2A C1A H1AB 109.5
C2A C1A H1AC 109.5
C1A C2A H2AA 109.2
C1A C2A H2AB 109.2
H2AA C2A H2AB 107.9
C3A C2A C1A 112.1(8)
C3A C2A H2AA 109.2
C3A C2A H2AB 109.2
C2A C3A H3AA 108.6
C2A C3A H3AB 108.6
C2A C3A C4A 114.5(6)
H3AA C3A H3AB 107.6
C4A C3A H3AA 108.6
C4A C3A H3AB 108.6
C3A C4A H4AA 108.9
C3A C4A H4AB 108.9
H4AA C4A H4AB 107.7
C5A C4A C3A 113.5(5)
C5A C4A H4AA 108.9
C5A C4A H4AB 108.9
C4A C5A H5AA 108.6
C4A C5A H5AB 108.6
C4A C5A C6A 114.9(5)
H5AA C5A H5AB 107.5
C6A C5A H5AA 108.6
C6A C5A H5AB 108.6
C13 C6A C5A 111.1(4)
C13 C6A H6AA 109.4
C13 C6A H6AB 109.4
C5A C6A H6AA 109.4
C5A C6A H6AB 109.4
H6AA C6A H6AB 108.0
H10G C10A H10H 108.9
H10I C10A H10J 105.7
C11A C10A H10G 110.9
C11A C10A H10H 110.9
C11A C10A H10I 104.6
C11A C10A H10J 104.6
C11A C10A C9A 104.3(7)
C11A C10A C9B 130.8(10)
C9A C10A H10G 110.9
C9A C10A H10H 110.9
C9B C10A H10I 104.6
C9B C10A H10J 104.6
C10A C11A H11A 108.4
C10A C11A H11B 108.4
C10A C11A C12A 115.6(5)
H11A C11A H11B 107.4
C12A C11A H11A 108.4
C12A C11A H11B 108.4
C1 C12A C11A 112.2(4)
C1 C12A H12A 109.2
C1 C12A H12B 109.2
C11A C12A H12A 109.2
C11A C12A H12B 109.2
H12A C12A H12B 107.9
H16A C16A H16B 108.0
H16C C16A H16D 106.8
C17A C16A H16A 109.3
C17A C16A H16B 109.3
C17A C16A H16C 107.2
C17A C16A H16D 107.2
C17A C16A C15A 111.5(7)
C17A C16A C15B 120.5(10)
C15A C16A H16A 109.3
C15A C16A H16B 109.3
C15B C16A H16C 107.2
C15B C16A H16D 107.2
C16A C17A H17A 108.6
C16A C17A H17B 108.6
C16A C17A C18A 114.4(5)
H17A C17A H17B 107.6
C18A C17A H17A 108.6
C18A C17A H17B 108.6
C5 C18A H18A 109.2
C5 C18A H18B 109.2
C17A C18A C5 112.0(4)
C17A C18A H18A 109.2
C17A C18A H18B 109.2
H18A C18A H18B 107.9
H21A C21A H21B 107.5
H21C C21A H21D 105.9
C22A C21A H21A 108.6
C22A C21A H21B 108.6
C22A C21A H21C 105.2
C22A C21A H21D 105.2
C20A C21A H21A 108.6
C20A C21A H21B 108.6
C20A C21A C22A 114.8(7)
C20B C21A H21C 105.2
C20B C21A H21D 105.2
C20B C21A C22A 128.4(9)
C21A C22A H22A 109.0
C21A C22A H22B 109.0
C21A C22A C23A 113.1(6)
H22A C22A H22B 107.8
C23A C22A H22A 109.0
C23A C22A H22B 109.0
C22A C23A H23A 108.9
C22A C23A H23B 108.9
C22A C23A C24A 113.3(4)
H23A C23A H23B 107.7
C24A C23A H23A 108.9
C24A C23A H23B 108.9
C9 C24A H24C 108.9
C9 C24A H24D 108.9
C23A C24A C9 113.4(4)
C23A C24A H24C 108.9
C23A C24A H24D 108.9
H24C C24A H24D 107.7
H7AA C7A H7AB 109.5
H7AA C7A H7AC 109.5
H7AB C7A H7AC 109.5
C8A C7A H7AA 109.5
C8A C7A H7AB 109.5
C8A C7A H7AC 109.5
C7A C8A H8AA 109.1
C7A C8A H8AB 109.1
H8AA C8A H8AB 107.8
C9A C8A C7A 112.5(11)
C9A C8A H8AA 109.1
C9A C8A H8AB 109.1
C10A C9A H9AA 109.5
C10A C9A H9AB 109.5
C8A C9A C10A 110.5(9)
C8A C9A H9AA 109.5
C8A C9A H9AB 109.5
H9AA C9A H9AB 108.1
H13A C13A H13B 109.5
H13A C13A H13C 109.5
H13B C13A H13C 109.5
C14A C13A H13A 109.5
C14A C13A H13B 109.5
C14A C13A H13C 109.5
C13A C14A H14A 112.1
C13A C14A H14B 112.1
H14A C14A H14B 109.7
C15A C14A C13A 98.3(12)
C15A C14A H14A 112.1
C15A C14A H14B 112.1
C16A C15A C14A 105.7(9)
C16A C15A H15A 110.6
C16A C15A H15B 110.6
C14A C15A H15A 110.6
C14A C15A H15B 110.6
H15A C15A H15B 108.7
H19A C19A H19B 109.5
H19A C19A H19C 109.5
H19B C19A H19C 109.5
C20A C19A H19A 109.5
C20A C19A H19B 109.5
C20A C19A H19C 109.5
C21A C20A C19A 110.1(12)
C21A C20A H20C 109.6
C21A C20A H20D 109.6
C19A C20A H20C 109.6
C19A C20A H20D 109.6
H20C C20A H20D 108.2
H7BA C7B H7BB 109.5
H7BA C7B H7BC 109.5
H7BB C7B H7BC 109.5
C8B C7B H7BA 109.5
C8B C7B H7BB 109.5
C8B C7B H7BC 109.5
C7B C8B H8BA 108.5
C7B C8B H8BB 108.5
H8BA C8B H8BB 107.5
C9B C8B C7B 115.2(16)
C9B C8B H8BA 108.5
C9B C8B H8BB 108.5
C10A C9B C8B 102.7(12)
C10A C9B H9BA 111.2
C10A C9B H9BB 111.2
C8B C9B H9BA 111.2
C8B C9B H9BB 111.2
H9BA C9B H9BB 109.1
H13D C13B H13E 109.5
H13D C13B H13F 109.5
H13E C13B H13F 109.5
C14B C13B H13D 109.5
C14B C13B H13E 109.5
C14B C13B H13F 109.5
C13B C14B H14C 111.7
C13B C14B H14D 111.7
H14C C14B H14D 109.5
C15B C14B C13B 100.4(16)
C15B C14B H14C 111.7
C15B C14B H14D 111.7
C16A C15B C14B 116.4(14)
C16A C15B H15C 108.2
C16A C15B H15D 108.2
C14B C15B H15C 108.2
C14B C15B H15D 108.2
H15C C15B H15D 107.3
H19D C19B H19E 109.5
H19D C19B H19F 109.5
H19E C19B H19F 109.5
C20B C19B H19D 109.5
C20B C19B H19E 109.5
C20B C19B H19F 109.5
C21A C20B C19B 118.6(14)
C21A C20B H20E 107.7
C21A C20B H20F 107.7
C19B C20B H20E 107.7
C19B C20B H20F 107.7
H20E C20B H20F 107.1
H1CA C1C H1CB 107.8
C2C C1C H1CA 109.1
C2C C1C H1CB 109.1
C3C C1C H1CA 109.1
C3C C1C H1CB 109.1
C3C C1C C2C 112.5(13)
C1C C2C H2CA 109.5
C1C C2C H2CB 109.5
C1C C2C C4C 110.8(12)
H2CA C2C H2CB 108.1
C4C C2C H2CA 109.5
C4C C2C H2CB 109.5
C1C C3C H3CA 108.9
C1C C3C H3CB 108.9
C1C C3C C6C 113.4(14)
H3CA C3C H3CB 107.7
C6C C3C H3CA 108.9
C6C C3C H3CB 108.9
C2C C4C H4CA 109.2
C2C C4C H4CB 109.2
H4CA C4C H4CB 107.9
C5C C4C C2C 112.2(16)
C5C C4C H4CA 109.2
C5C C4C H4CB 109.2
F1C C5C C4C 94(2)
F1C C5C H5C 112.4
F1C C5C C6C 113(2)
C4C C5C H5C 112.4
C4C C5C C6C 111.8(16)
C6C C5C H5C 112.4
C3C C6C C5C 109.9(16)
C3C C6C H6CA 109.7
C3C C6C H6CB 109.7
C5C C6C H6CA 109.7
C5C C6C H6CB 109.7
H6CA C6C H6CB 108.2
F1D C1D H1D 110.8
F1D C1D C5D 109(2)
C5D C1D H1D 110.8
C6D C1D F1D 93(2)
C6D C1D H1D 110.8
C6D C1D C5D 120(3)
H2DA C2D H2DB 107.4
C3D C2D H2DA 108.3
C3D C2D H2DB 108.3
C3D C2D C4D 116(2)
C4D C2D H2DA 108.3
C4D C2D H2DB 108.3
C2D C3D H3DA 109.3
C2D C3D H3DB 109.3
C2D C3D C5D 111(2)
H3DA C3D H3DB 108.0
C5D C3D H3DA 109.3
C5D C3D H3DB 109.3
C2D C4D H4DA 109.0
C2D C4D H4DB 109.0
C2D C4D C6D 113(2)
H4DA C4D H4DB 107.8
C6D C4D H4DA 109.0
C6D C4D H4DB 109.0
C1D C5D C3D 113(2)
C1D C5D H5DA 109.0
C1D C5D H5DB 109.0
C3D C5D H5DA 109.0
C3D C5D H5DB 109.0
H5DA C5D H5DB 107.8
C1D C6D C4D 111(3)
C1D C6D H6DA 109.5
C1D C6D H6DB 109.5
C4D C6D H6DA 109.5
C4D C6D H6DB 109.5
H6DA C6D H6DB 108.1
H10K C105 H10L 109.5
H10K C105 H10M 109.5
H10L C105 H10M 109.5
C106 C105 H10K 109.5
C106 C105 H10L 109.5
C106 C105 H10M 109.5
N1 C106 C105 177.3(8)

loop_
_geom_bond_atom_site_label_1
_geom_bond_atom_site_label_2
_geom_bond_distance
O1 H1 0.93(3)
O1 C66 1.424(7)
O2 H2 0.93(3)
O2 C48 1.440(6)
O3 H3 0.92(3)
O3 C102 1.434(6)
O4 H4 0.91(3)
O4 C84 1.434(6)
O5 C20 1.422(6)
O5 C21 1.378(5)
O6 C19 1.399(5)
O6 C20 1.412(6)
O7 C17 1.387(6)
O7 C32 1.425(6)
O8 C31 1.380(6)
O8 C32 1.413(6)
O9 C28 1.415(6)
O9 C29 1.393(6)
O10 C27 1.393(5)
O10 C28 1.415(6)
O11 C24 1.408(5)
O11 C25 1.393(5)
O12 C23 1.388(6)
O12 C24 1.418(6)
C1 H1A 1.0000
C1 C2 1.523(7)
C1 C16 1.531(7)
C1 C12A 1.521(7)
C2 C3 1.392(7)
C2 C31 1.394(7)
C3 H3A 0.9500
C3 C4 1.397(7)
C4 C5 1.498(7)
C4 C29 1.406(7)
C5 H5 1.0000
C5 C6 1.531(6)
C5 C18A 1.536(7)
C6 C7 1.385(6)
C6 C27 1.386(7)
C7 H7 0.9500
C7 C8 1.395(6)
C8 C9 1.532(6)
C8 C25 1.397(7)
C9 H9 1.0000
C9 C10 1.521(6)
C9 C24A 1.544(6)
C10 C11 1.393(7)
C10 C23 1.400(6)
C11 H11 0.9500
C11 C12 1.380(6)
C12 C13 1.521(7)
C12 C21 1.404(7)
C13 H13 1.0000
C13 C14 1.526(6)
C13 C6A 1.521(7)
C14 C15 1.390(6)
C14 C19 1.376(7)
C15 H15 0.9500
C15 C16 1.393(6)
C16 C17 1.383(7)
C17 C18 1.409(7)
C18 C19 1.397(7)
C18 C87 1.418(7)
C20 H20A 0.9900
C20 H20B 0.9900
C21 C22 1.407(7)
C22 C23 1.387(6)
C22 C69 1.434(7)
C24 H24A 0.9900
C24 H24B 0.9900
C25 C26 1.391(7)
C26 C27 1.389(7)
C26 C51 1.438(6)
C28 H28A 0.9900
C28 H28B 0.9900
C29 C30 1.374(7)
C30 C31 1.403(7)
C30 C33 1.428(7)
C32 H32A 0.9900
C32 H32B 0.9900
C33 C34 1.195(7)
C34 C35 1.450(7)
C35 C36 1.528(7)
C35 C40 1.298(7)
C36 C37 1.526(8)
C36 C38 1.522(7)
C36 C39 1.528(8)
C37 H37A 0.9800
C37 H37B 0.9800
C37 H37C 0.9800
C38 H38A 0.9800
C38 H38B 0.9800
C38 H38C 0.9800
C39 H39A 0.9800
C39 H39B 0.9800
C39 H39C 0.9800
C40 C41 1.323(7)
C41 C42 1.523(7)
C41 C46 1.441(8)
C42 C43 1.536(8)
C42 C44 1.532(8)
C42 C45 1.548(7)
C43 H43A 0.9800
C43 H43B 0.9800
C43 H43C 0.9800
C44 H44A 0.9800
C44 H44B 0.9800
C44 H44C 0.9800
C45 H45A 0.9800
C45 H45B 0.9800
C45 H45C 0.9800
C46 C47 1.189(7)
C47 C48 1.492(8)
C48 C49 1.518(8)
C48 C50 1.519(7)
C49 H49A 0.9800
C49 H49B 0.9800
C49 H49C 0.9800
C50 H50A 0.9800
C50 H50B 0.9800
C50 H50C 0.9800
C51 C52 1.204(6)
C52 C53 1.435(6)
C53 C54 1.534(7)
C53 C58 1.303(7)
C54 C55 1.544(7)
C54 C56 1.529(6)
C54 C57 1.529(7)
C55 H55A 0.9800
C55 H55B 0.9800
C55 H55C 0.9800
C56 H56A 0.9800
C56 H56B 0.9800
C56 H56C 0.9800
C57 H57A 0.9800
C57 H57B 0.9800
C57 H57C 0.9800
C58 C59 1.315(7)
C59 C60 1.532(7)
C59 C64 1.451(7)
C60 C61 1.532(7)
C60 C62 1.519(9)
C60 C63 1.529(9)
C61 H61A 0.9800
C61 H61B 0.9800
C61 H61C 0.9800
C62 H62A 0.9800
C62 H62B 0.9800
C62 H62C 0.9800
C63 H63A 0.9800
C63 H63B 0.9800
C63 H63C 0.9800
C64 C65 1.183(7)
C65 C66 1.492(7)
C66 C67 1.512(10)
C66 C68 1.508(9)
C67 H67A 0.9800
C67 H67B 0.9800
C67 H67C 0.9800
C68 H68A 0.9800
C68 H68B 0.9800
C68 H68C 0.9800
C69 C70 1.194(7)
C70 C71 1.434(7)
C71 C72 1.535(7)
C71 C76 1.316(7)
C72 C73 1.519(9)
C72 C74 1.533(9)
C72 C75 1.522(7)
C73 H73A 0.9800
C73 H73B 0.9800
C73 H73C 0.9800
C74 H74A 0.9800
C74 H74B 0.9800
C74 H74C 0.9800
C75 H75A 0.9800
C75 H75B 0.9800
C75 H75C 0.9800
C76 C77 1.320(7)
C77 C78 1.539(7)
C77 C82 1.442(7)
C78 C79 1.533(7)
C78 C80 1.510(8)
C78 C81 1.525(8)
C79 H79A 0.9800
C79 H79B 0.9800
C79 H79C 0.9800
C80 H80A 0.9800
C80 H80B 0.9800
C80 H80C 0.9800
C81 H81A 0.9800
C81 H81B 0.9800
C81 H81C 0.9800
C82 C83 1.202(7)
C83 C84 1.486(7)
C84 C85 1.518(9)
C84 C86 1.501(8)
C85 H85A 0.9800
C85 H85B 0.9800
C85 H85C 0.9800
C86 H86A 0.9800
C86 H86B 0.9800
C86 H86C 0.9800
C87 C88 1.193(7)
C88 C89 1.434(7)
C89 C90 1.535(8)
C89 C94 1.318(8)
C90 C91 1.534(8)
C90 C92 1.515(8)
C90 C93 1.522(8)
C91 H91A 0.9800
C91 H91B 0.9800
C91 H91C 0.9800
C92 H92A 0.9800
C92 H92B 0.9800
C92 H92C 0.9800
C93 H93A 0.9800
C93 H93B 0.9800
C93 H93C 0.9800
C94 C95 1.294(8)
C95 C96 1.540(7)
C95 C100 1.442(7)
C96 C97 1.512(8)
C96 C98 1.534(8)
C96 C99 1.531(8)
C97 H97A 0.9800
C97 H97B 0.9800
C97 H97C 0.9800
C98 H98A 0.9800
C98 H98B 0.9800
C98 H98C 0.9800
C99 H99A 0.9800
C99 H99B 0.9800
C99 H99C 0.9800
C100 C101 1.200(7)
C101 C102 1.467(7)
C102 C103 1.527(8)
C102 C104 1.510(8)
C103 H10A 0.9800
C103 H10B 0.9800
C103 H10C 0.9800
C104 H10D 0.9800
C104 H10E 0.9800
C104 H10F 0.9800
C1A H1AA 0.9800
C1A H1AB 0.9800
C1A H1AC 0.9800
C1A C2A 1.542(12)
C2A H2AA 0.9900
C2A H2AB 0.9900
C2A C3A 1.478(10)
C3A H3AA 0.9900
C3A H3AB 0.9900
C3A C4A 1.519(9)
C4A H4AA 0.9900
C4A H4AB 0.9900
C4A C5A 1.495(8)
C5A H5AA 0.9900
C5A H5AB 0.9900
C5A C6A 1.530(7)
C6A H6AA 0.9900
C6A H6AB 0.9900
C10A H10G 0.9900
C10A H10H 0.9900
C10A H10I 0.9900
C10A H10J 0.9900
C10A C11A 1.478(9)
C10A C9A 1.589(13)
C10A C9B 1.488(13)
C11A H11A 0.9900
C11A H11B 0.9900
C11A C12A 1.527(7)
C12A H12A 0.9900
C12A H12B 0.9900
C16A H16A 0.9900
C16A H16B 0.9900
C16A H16C 0.9900
C16A H16D 0.9900
C16A C17A 1.499(8)
C16A C15A 1.579(12)
C16A C15B 1.512(15)
C17A H17A 0.9900
C17A H17B 0.9900
C17A C18A 1.531(8)
C18A H18A 0.9900
C18A H18B 0.9900
C21A H21A 0.9900
C21A H21B 0.9900
C21A H21C 0.9900
C21A H21D 0.9900
C21A C22A 1.505(8)
C21A C20A 1.435(12)
C21A C20B 1.441(13)
C22A H22A 0.9900
C22A H22B 0.9900
C22A C23A 1.524(7)
C23A H23A 0.9900
C23A H23B 0.9900
C23A C24A 1.525(6)
C24A H24C 0.9900
C24A H24D 0.9900
C7A H7AA 0.9800
C7A H7AB 0.9800
C7A H7AC 0.9800
C7A C8A 1.515(14)
C8A H8AA 0.9900
C8A H8AB 0.9900
C8A C9A 1.510(13)
C9A H9AA 0.9900
C9A H9AB 0.9900
C13A H13A 0.9800
C13A H13B 0.9800
C13A H13C 0.9800
C13A C14A 1.638(16)
C14A H14A 0.9900
C14A H14B 0.9900
C14A C15A 1.599(14)
C15A H15A 0.9900
C15A H15B 0.9900
C19A H19A 0.9800
C19A H19B 0.9800
C19A H19C 0.9800
C19A C20A 1.508(14)
C20A H20C 0.9900
C20A H20D 0.9900
C7B H7BA 0.9800
C7B H7BB 0.9800
C7B H7BC 0.9800
C7B C8B 1.530(16)
C8B H8BA 0.9900
C8B H8BB 0.9900
C8B C9B 1.518(17)
C9B H9BA 0.9900
C9B H9BB 0.9900
C13B H13D 0.9800
C13B H13E 0.9800
C13B H13F 0.9800
C13B C14B 1.584(18)
C14B H14C 0.9900
C14B H14D 0.9900
C14B C15B 1.576(17)
C15B H15C 0.9900
C15B H15D 0.9900
C19B H19D 0.9800
C19B H19E 0.9800
C19B H19F 0.9800
C19B C20B 1.517(15)
C20B H20E 0.9900
C20B H20F 0.9900
F1C C5C 1.48(2)
C1C H1CA 0.9900
C1C H1CB 0.9900
C1C C2C 1.504(17)
C1C C3C 1.484(18)
C2C H2CA 0.9900
C2C H2CB 0.9900
C2C C4C 1.51(2)
C3C H3CA 0.9900
C3C H3CB 0.9900
C3C C6C 1.49(2)
C4C H4CA 0.9900
C4C H4CB 0.9900
C4C C5C 1.49(3)
C5C H5C 1.0000
C5C C6C 1.58(3)
C6C H6CA 0.9900
C6C H6CB 0.9900
F1D C1D 1.48(3)
C1D H1D 1.0000
C1D C5D 1.53(4)
C1D C6D 1.43(3)
C2D H2DA 0.9900
C2D H2DB 0.9900
C2D C3D 1.48(2)
C2D C4D 1.49(2)
C3D H3DA 0.9900
C3D H3DB 0.9900
C3D C5D 1.56(4)
C4D H4DA 0.9900
C4D H4DB 0.9900
C4D C6D 1.58(4)
C5D H5DA 0.9900
C5D H5DB 0.9900
C6D H6DA 0.9900
C6D H6DB 0.9900
N1 C106 1.112(9)
C105 H10K 0.9800
C105 H10L 0.9800
C105 H10M 0.9800
C105 C106 1.489(11)

loop_
_geom_torsion_atom_site_label_1
_geom_torsion_atom_site_label_2
_geom_torsion_atom_site_label_3
_geom_torsion_atom_site_label_4
_geom_torsion
O5 C21 C22 C23 -174.8(4)
O5 C21 C22 C69 5.0(6)
O7 C17 C18 C19 -177.5(4)
O7 C17 C18 C87 6.0(6)
O9 C29 C30 C31 -175.9(4)
O9 C29 C30 C33 4.2(7)
O11 C25 C26 C27 -176.1(4)
O11 C25 C26 C51 4.5(6)
C1 C2 C3 C4 177.2(4)
C1 C2 C31 O8 7.4(6)
C1 C2 C31 C30 -176.3(4)
C1 C16 C17 O7 -5.1(7)
C1 C16 C17 C18 176.2(4)
C2 C1 C16 C15 91.0(5)
C2 C1 C16 C17 -85.9(5)
C2 C1 C12A C11A 167.1(4)
C2 C3 C4 C5 -176.9(4)
C2 C3 C4 C29 -0.6(6)
C3 C2 C31 O8 -174.7(4)
C3 C2 C31 C30 1.6(7)
C3 C4 C5 C6 92.6(5)
C3 C4 C5 C18A -35.4(6)
C3 C4 C29 O9 176.8(4)
C3 C4 C29 C30 0.9(6)
C4 C5 C6 C7 -88.9(5)
C4 C5 C6 C27 86.4(5)
C4 C5 C18A C17A -165.4(4)
C4 C29 C30 C31 0.0(7)
C4 C29 C30 C33 -179.8(4)
C5 C4 C29 O9 -6.6(6)
C5 C4 C29 C30 177.4(4)
C5 C6 C7 C8 178.7(4)
C5 C6 C27 O10 5.0(6)
C5 C6 C27 C26 -177.6(4)
C6 C5 C18A C17A 69.3(5)
C6 C7 C8 C9 -177.6(4)
C6 C7 C8 C25 -1.6(6)
C7 C6 C27 O10 -179.5(4)
C7 C6 C27 C26 -2.2(6)
C7 C8 C9 C10 92.1(5)
C7 C8 C9 C24A -33.4(5)
C7 C8 C25 O11 177.0(4)
C7 C8 C25 C26 -1.2(6)
C8 C9 C10 C11 -95.9(5)
C8 C9 C10 C23 82.0(5)
C8 C9 C24A C23A -63.7(5)
C8 C25 C26 C27 2.3(6)
C8 C25 C26 C51 -177.2(4)
C9 C8 C25 O11 -6.9(6)
C9 C8 C25 C26 174.8(4)
C9 C10 C11 C12 177.6(4)
C9 C10 C23 O12 7.4(6)
C9 C10 C23 C22 -175.8(4)
C10 C9 C24A C23A 174.0(4)
C10 C11 C12 C13 -177.0(4)
C10 C11 C12 C21 -1.4(6)
C11 C10 C23 O12 -174.6(4)
C11 C10 C23 C22 2.2(6)
C11 C12 C13 C14 93.1(5)
C11 C12 C13 C6A -34.1(6)
C11 C12 C21 O5 176.3(4)
C11 C12 C21 C22 1.5(6)
C12 C13 C14 C15 -91.2(5)
C12 C13 C14 C19 86.6(5)
C12 C13 C6A C5A -173.6(4)
C12 C21 C22 C23 0.3(6)
C12 C21 C22 C69 -180.0(4)
C13 C12 C21 O5 -7.9(6)
C13 C12 C21 C22 177.2(4)
C13 C14 C15 C16 179.5(4)
C13 C14 C19 O6 3.2(7)
C13 C14 C19 C18 -179.2(4)
C14 C13 C6A C5A 62.2(5)
C14 C15 C16 C1 -177.6(4)
C14 C15 C16 C17 -0.5(6)
C15 C14 C19 O6 -178.8(4)
C15 C14 C19 C18 -1.3(7)
C15 C16 C17 O7 177.8(4)
C15 C16 C17 C18 -0.8(7)
C16 C1 C2 C3 -95.0(5)
C16 C1 C2 C31 82.7(5)
C16 C1 C12A C11A -69.0(5)
C16 C17 C18 C19 1.1(7)
C16 C17 C18 C87 -175.4(4)
C17 O7 C32 O8 -90.8(5)
C17 C18 C19 O6 177.6(4)
C17 C18 C19 C14 -0.1(7)
C19 O6 C20 O5 92.2(5)
C19 C14 C15 C16 1.6(7)
C20 O5 C21 C12 83.0(5)
C20 O5 C21 C22 -102.0(5)
C20 O6 C19 C14 -81.3(5)
C20 O6 C19 C18 101.1(5)
C21 O5 C20 O6 -92.3(5)
C21 C12 C13 C14 -82.4(5)
C21 C12 C13 C6A 150.4(4)
C21 C22 C23 O12 174.7(4)
C21 C22 C23 C10 -2.2(6)
C23 O12 C24 O11 91.2(4)
C23 C10 C11 C12 -0.4(6)
C24 O11 C25 C8 84.9(5)
C24 O11 C25 C26 -96.7(4)
C24 O12 C23 C10 -84.2(5)
C24 O12 C23 C22 98.8(4)
C25 O11 C24 O12 -91.8(4)
C25 C8 C9 C10 -83.7(5)
C25 C8 C9 C24A 150.8(4)
C25 C26 C27 O10 176.9(4)
C25 C26 C27 C6 -0.5(6)
C27 O10 C28 O9 91.4(5)
C27 C6 C7 C8 3.3(6)
C28 O9 C29 C4 84.7(5)
C28 O9 C29 C30 -99.2(5)
C28 O10 C27 C6 -80.9(5)
C28 O10 C27 C26 101.6(4)
C29 O9 C28 O10 -94.2(5)
C29 C4 C5 C6 -83.7(5)
C29 C4 C5 C18A 148.4(4)
C29 C30 C31 O8 175.1(4)
C29 C30 C31 C2 -1.3(7)
C31 O8 C32 O7 91.2(5)
C31 C2 C3 C4 -0.7(7)
C32 O7 C17 C16 82.9(6)
C32 O7 C17 C18 -98.4(5)
C32 O8 C31 C2 -84.4(6)
C32 O8 C31 C30 99.2(5)
C33 C30 C31 O8 -5.1(6)
C33 C30 C31 C2 178.5(4)
C34 C35 C36 C37 177.8(5)
C34 C35 C36 C38 -61.6(6)
C34 C35 C36 C39 58.2(6)
C40 C35 C36 C37 -0.2(7)
C40 C35 C36 C38 120.4(6)
C40 C35 C36 C39 -119.8(6)
C40 C41 C42 C43 4.0(7)
C40 C41 C42 C44 -116.4(6)
C40 C41 C42 C45 123.5(5)
C46 C41 C42 C43 -176.1(5)
C46 C41 C42 C44 63.4(6)
C46 C41 C42 C45 -56.7(6)
C51 C26 C27 O10 -3.6(6)
C51 C26 C27 C6 178.9(4)
C52 C53 C54 C55 -53.7(5)
C52 C53 C54 C56 65.6(5)
C52 C53 C54 C57 -175.1(4)
C58 C53 C54 C55 128.7(5)
C58 C53 C54 C56 -112.0(5)
C58 C53 C54 C57 7.3(6)
C58 C59 C60 C61 -1.6(8)
C58 C59 C60 C62 119.9(6)
C58 C59 C60 C63 -121.0(6)
C64 C59 C60 C61 178.5(5)
C64 C59 C60 C62 -60.0(6)
C64 C59 C60 C63 59.1(6)
C69 C22 C23 O12 -5.0(6)
C69 C22 C23 C10 178.1(4)
C70 C71 C72 C73 55.0(6)
C70 C71 C72 C74 -62.3(6)
C70 C71 C72 C75 176.3(5)
C76 C71 C72 C73 -125.6(6)
C76 C71 C72 C74 117.2(6)
C76 C71 C72 C75 -4.2(8)
C76 C77 C78 C79 2.9(7)
C76 C77 C78 C80 -116.9(6)
C76 C77 C78 C81 122.7(6)
C82 C77 C78 C79 -176.3(5)
C82 C77 C78 C80 63.9(6)
C82 C77 C78 C81 -56.5(6)
C87 C18 C19 O6 -5.9(6)
C87 C18 C19 C14 176.4(4)
C88 C89 C90 C91 -53.6(6)
C88 C89 C90 C92 -174.8(4)
C88 C89 C90 C93 65.1(5)
C94 C89 C90 C91 128.1(5)
C94 C89 C90 C92 6.9(7)
C94 C89 C90 C93 -113.2(5)
C94 C95 C96 C97 122.0(6)
C94 C95 C96 C98 2.4(7)
C94 C95 C96 C99 -117.6(6)
C100 C95 C96 C97 -56.3(7)
C100 C95 C96 C98 -175.8(5)
C100 C95 C96 C99 64.1(6)
C1A C2A C3A C4A 179.4(7)
C2A C3A C4A C5A 174.1(6)
C3A C4A C5A C6A 175.9(5)
C4A C5A C6A C13 -171.3(4)
C6A C13 C14 C15 36.8(6)
C6A C13 C14 C19 -145.3(4)
C10A C11A C12A C1 174.6(5)
C11A C10A C9A C8A -176.0(9)
C11A C10A C9B C8B -73.9(15)
C12A C1 C2 C3 32.2(6)
C12A C1 C2 C31 -150.0(4)
C12A C1 C16 C15 -37.2(6)
C12A C1 C16 C17 145.9(4)
C16A C17A C18A C5 -174.6(5)
C17A C16A C15A C14A -168.2(11)
C17A C16A C15B C14B 139.9(18)
C18A C5 C6 C7 40.0(6)
C18A C5 C6 C27 -144.7(4)
C21A C22A C23A C24A -180.0(5)
C22A C21A C20A C19A -175.2(10)
C22A C21A C20B C19B 177.1(17)
C22A C23A C24A C9 172.8(4)
C24A C9 C10 C11 29.9(6)
C24A C9 C10 C23 -152.2(4)
C7A C8A C9A C10A -179.8(11)
C9A C10A C11A C12A 163.1(7)
C13A C14A C15A C16A -164.4(11)
C15A C16A C17A C18A -160.6(9)
C20A C21A C22A C23A -79.2(9)
C7B C8B C9B C10A 175.5(15)
C9B C10A C11A C12A -173.2(10)
C13B C14B C15B C16A 161.7(19)
C15B C16A C17A C18A 175.8(11)
C20B C21A C22A C23A 178.6(13)
F1C C5C C6C C3C 52(3)
C1C C2C C4C C5C -55(2)
C1C C3C C6C C5C 52(2)
C2C C1C C3C C6C -55(2)
C2C C4C C5C F1C -62(2)
C2C C4C C5C C6C 54(2)
C3C C1C C2C C4C 54.7(19)
C4C C5C C6C C3C -52(2)
F1D C1D C5D C3D -64(3)
F1D C1D C6D C4D 72(3)
C2D C3D C5D C1D -42(3)
C2D C4D C6D C1D 47(4)
C3D C2D C4D C6D -53(4)
C4D C2D C3D C5D 50(3)
C5D C1D C6D C4D -43(4)
C6D C1D C5D C3D 42(4)
